data_4127421
loop_
_publ_author_name
'Weippert, Valentin'
'Haffner, Arthur'
'Stamatopoulos, Alexis'
'Johrendt, Dirk'

_publ_section_title
;
 Supertetrahedral Layers Based on GaAs or InAs.
;
_journal_issue 28
_journal_name_full 'Journal of the American Chemical Society'
_journal_page_first 11245
_journal_page_last 11252
_journal_paper_doi 10.1021/jacs.9b04712
_journal_volume 141
_journal_year 2019
_chemical_formula_sum 'As32 Eu15 In22'
_chemical_formula_weight 7202.88
_space_group_crystal_system monoclinic
_space_group_IT_number 15
_space_group_name_Hall '-C 2yc'
_space_group_name_H-M_alt 'C 1 2/c 1'
_symmetry_space_group_name_Hall '-C 2yc'
_symmetry_space_group_name_H-M 'C 1 2/c 1'
_audit_creation_method SHELXL-2016/6
_cell_angle_alpha 90
_cell_angle_beta 113.473(2)
_cell_angle_gamma 90
_cell_formula_units_Z 6
_cell_length_a 23.703(2)
_cell_length_b 23.702(2)
_cell_length_c 22.337(2)
_cell_measurement_reflns_used 9979
_cell_measurement_temperature 293(2)
_cell_measurement_theta_max 52.818
_cell_measurement_theta_min 4.886
_cell_volume 11510.7(17)
_computing_structure_refinement 'SHELXL-2016/6 (Sheldrick, 2016)'
_diffrn_ambient_temperature 293(2)
_diffrn_measured_fraction_theta_full 0.999
_diffrn_measured_fraction_theta_max 0.995
_diffrn_measurement_device_type 'Bruker D8 Quest'
_diffrn_radiation_type MoK\a
_diffrn_radiation_wavelength 0.71073
_diffrn_reflns_av_unetI/netI 0.0372
_diffrn_reflns_Laue_measured_fraction_full 0.999
_diffrn_reflns_Laue_measured_fraction_max 0.995
_diffrn_reflns_limit_h_max 27
_diffrn_reflns_limit_h_min -29
_diffrn_reflns_limit_k_max 29
_diffrn_reflns_limit_k_min 0
_diffrn_reflns_limit_l_max 27
_diffrn_reflns_limit_l_min 0
_diffrn_reflns_number 13073
_diffrn_reflns_point_group_measured_fraction_full 0.999
_diffrn_reflns_point_group_measured_fraction_max 0.995
_diffrn_reflns_theta_full 25.242
_diffrn_reflns_theta_max 26.453
_diffrn_reflns_theta_min 2.120
_exptl_absorpt_coefficient_mu 32.208
_exptl_absorpt_correction_T_max 0.332252
_exptl_absorpt_correction_T_min 0.207290
_exptl_absorpt_correction_type multi-scan
_exptl_crystal_colour black
_exptl_crystal_density_diffrn 6.235
_exptl_crystal_description plate
_exptl_crystal_F_000 18474
_exptl_crystal_size_max 0.091
_exptl_crystal_size_mid 0.059
_exptl_crystal_size_min 0.058
_refine_diff_density_max 6.109
_refine_diff_density_min -4.097
_refine_diff_density_rms 0.525
_refine_ls_extinction_method none
_refine_ls_goodness_of_fit_ref 1.059
_refine_ls_hydrogen_treatment undef
_refine_ls_matrix_type full
_refine_ls_number_parameters 498
_refine_ls_number_reflns 13073
_refine_ls_number_restraints 1
_refine_ls_restrained_S_all 1.058
_refine_ls_R_factor_all 0.0749
_refine_ls_R_factor_gt 0.0553
_refine_ls_shift/su_max 0.002
_refine_ls_shift/su_mean 0.000
_refine_ls_structure_factor_coef Fsqd
_refine_ls_weighting_details 'w=1/[\s^2^(Fo^2^)+(0.0707P)^2^+1309.8071P] where P=(Fo^2^+2Fc^2^)/3'
_refine_ls_weighting_scheme calc
_refine_ls_wR_factor_gt 0.1499
_refine_ls_wR_factor_ref 0.1640
_reflns_Friedel_coverage 0.000
_reflns_number_gt 10279
_reflns_number_total 13073
_reflns_threshold_expression 'I > 2\s(I)'
_cod_data_source_file ja9b04712_si_004.cif
_cod_data_source_block shelx
_cod_original_cell_volume 11511(2)
_cod_database_code 4127421
_shelx_shelxl_version_number 2016/6
_shelx_space_group_comment
;
The symmetry employed for this shelxl refinement is uniquely defined
by the following loop, which should always be used as a source of
symmetry information in preference to the above space-group names.
They are only intended as comments.
;
_shelx_estimated_absorpt_t_min 0.158
_shelx_estimated_absorpt_t_max 0.257

loop_
_space_group_symop_operation_xyz
'x, y, z'
'-x, y, -z+1/2'
'x+1/2, y+1/2, z'
'-x+1/2, y+1/2, -z+1/2'
'-x, -y, -z'
'x, -y, z-1/2'
'-x+1/2, -y+1/2, -z'
'x+1/2, -y+1/2, z-1/2'

loop_
_atom_site_label
_atom_site_type_symbol
_atom_site_fract_x
_atom_site_fract_y
_atom_site_fract_z
_atom_site_U_iso_or_equiv
_atom_site_adp_type
_atom_site_occupancy
_atom_site_site_symmetry_order
_atom_site_calc_flag
_atom_site_refinement_flags_posn
_atom_site_refinement_flags_adp
_atom_site_refinement_flags_occupancy
Eu1 Eu 0.02710(5) 0.06459(5) 0.57890(5) 0.0121(2) Uani 1 1 d . . .
Eu2 Eu 0.09580(5) 0.05716(5) 0.41937(5) 0.0122(2) Uani 1 1 d . . .
Eu3 Eu 0.09605(5) 0.50407(4) 0.07714(5) 0.0109(2) Uani 1 1 d . . .
Eu4 Eu 0.14994(5) 0.18824(5) 0.58077(5) 0.0121(2) Uani 1 1 d . . .
Eu5 Eu 0.18972(7) 0.02846(6) 0.26339(6) 0.0250(3) Uani 1 1 d . . .
Eu6 Eu 0.22291(5) 0.37596(5) 0.08065(5) 0.0122(2) Uani 1 1 d . . .
Eu7 Eu 0.22519(5) 0.18279(4) 0.42287(5) 0.0114(2) Uani 1 1 d . . .
Eu8 Eu 0.32084(7) 0.15955(6) 0.26361(5) 0.0264(3) Uani 1 1 d . . .
Eu9 Eu 0.34412(5) 0.25238(5) 0.07895(5) 0.0118(2) Uani 1 1 d . . .
Eu10 Eu 0.4086(7) 0.3997(10) 0.2329(5) 0.129(9) Uani 0.261(13) 1 d . . P
Eu11 Eu 0.4336(5) 0.4116(4) 0.2358(3) 0.060(3) Uani 0.391(12) 1 d . . P
Eu12 Eu 0.4372(4) 0.2844(6) 0.2640(4) 0.066(4) Uani 0.344(13) 1 d . . P
Eu13 Eu 0.4529(12) 0.2609(7) 0.2665(7) 0.124(9) Uani 0.254(13) 1 d . . P
Eu14 Eu 0.46842(5) 0.13011(5) 0.08070(5) 0.0118(2) Uani 1 1 d . . .
In1 In 0.05166(8) 0.47047(7) 0.39406(7) 0.0117(3) Uani 1 1 d . . .
In2 In 0.05517(7) 0.21699(6) 0.39372(7) 0.0105(3) Uani 1 1 d . . .
In3 In 0.07281(8) 0.09427(6) 0.10885(7) 0.0113(3) Uani 1 1 d . . .
In4 In 0.07313(7) 0.34540(6) 0.10634(8) 0.0113(3) Uani 1 1 d . . .
In5 In 0.12602(7) 0.21647(6) 0.24679(7) 0.0095(3) Uani 1 1 d . . .
In6 In 0.12841(7) 0.47034(6) 0.25407(8) 0.0109(3) Uani 1 1 d . . .
In7 In 0.18069(7) 0.34152(6) 0.39401(7) 0.0107(3) Uani 1 1 d . . .
In8 In 0.19721(8) 0.21860(7) 0.10910(7) 0.0124(3) Uani 1 1 d . . .
In9 In 0.19736(7) 0.03002(7) 0.60844(7) 0.0115(3) Uani 1 1 d . . .
In10 In 0.25109(6) 0.34374(7) 0.25044(9) 0.0115(3) Uani 1 1 d . . .
In11 In 0.26603(8) 0.03095(7) 0.45993(7) 0.0109(3) Uani 1 1 d . . .
In12 In 0.32118(8) 0.09356(7) 0.10844(8) 0.0131(3) Uani 1 1 d . . .
In13 In 0.36079(8) 0.40522(7) 0.04316(6) 0.0111(3) Uani 1 1 d . . .
In14 In 0.39139(8) 0.15651(7) 0.45938(6) 0.0103(3) Uani 1 1 d . . .
In15 In 0.48361(7) 0.28227(7) 0.04272(7) 0.0108(3) Uani 1 1 d . . .
In16 In 0.000000 0.09249(8) 0.250000 0.0072(4) Uani 1 2 d S T P
In17 In 0.000000 0.34355(12) 0.250000 0.0143(4) Uani 1 2 d S T P
In18 In 0.000000 0.59433(9) 0.250000 0.0115(4) Uani 1 2 d S T P
As1 As 0.01463(10) 0.41145(9) 0.47348(10) 0.0085(4) Uani 1 1 d . . .
As2 As 0.02448(11) 0.15024(9) 0.47195(10) 0.0087(4) Uani 1 1 d . . .
As3 As 0.03554(11) 0.28061(10) 0.17693(10) 0.0115(4) Uani 1 1 d . . .
As4 As 0.03849(11) 0.02422(9) 0.18179(11) 0.0122(5) Uani 1 1 d . . .
As5 As 0.09041(12) 0.40587(12) 0.32441(10) 0.0123(4) Uani 1 1 d . . .
As6 As 0.09666(10) 0.15054(9) 0.32514(10) 0.0091(4) Uani 1 1 d . . .
As7 As 0.09900(10) 0.02679(9) 0.02731(10) 0.0087(4) Uani 1 1 d . . .
As8 As 0.11012(10) 0.28523(9) 0.02766(10) 0.0089(4) Uani 1 1 d . . .
As9 As 0.15136(10) 0.27447(9) 0.47321(10) 0.0084(4) Uani 1 1 d . . .
As10 As 0.16545(10) 0.41207(9) 0.17514(11) 0.0110(5) Uani 1 1 d . . .
As11 As 0.17116(10) 0.14869(9) 0.18574(10) 0.0106(5) Uani 1 1 d . . .
As12 As 0.22148(10) 0.27468(9) 0.32514(10) 0.0101(4) Uani 1 1 d . . .
As13 As 0.22304(10) 0.09830(9) 0.52831(11) 0.0092(4) Uani 1 1 d . . .
As14 As 0.23342(10) 0.16149(9) 0.02712(10) 0.0084(4) Uani 1 1 d . . .
As15 As 0.28063(11) 0.03889(10) 0.18547(11) 0.0128(5) Uani 1 1 d . . .
As16 As 0.29415(11) 0.28030(10) 0.18200(11) 0.0140(5) Uani 1 1 d . . .
As17 As 0.29865(12) 0.09382(11) 0.37949(8) 0.0104(4) Uani 1 1 d . . .
As18 As 0.32637(11) 0.46861(10) 0.12025(10) 0.0105(4) Uani 1 1 d . . .
As19 As 0.34464(11) 0.40786(10) 0.31851(11) 0.0138(5) Uani 1 1 d . . .
As20 As 0.35906(10) 0.03758(9) 0.02803(10) 0.0090(4) Uani 1 1 d . . .
As21 As 0.41038(11) 0.16289(10) 0.18134(11) 0.0151(5) Uani 1 1 d . . .
As22 As 0.42431(11) 0.21938(10) 0.37995(10) 0.0110(4) Uani 1 1 d . . .
As23 As 0.45413(12) 0.34366(11) 0.12736(9) 0.0141(4) Uani 1 1 d . . .
As24 As 0.45882(10) 0.03668(10) 0.32521(11) 0.0122(5) Uani 1 1 d . . .

loop_
_atom_site_aniso_label
_atom_site_aniso_U_11
_atom_site_aniso_U_22
_atom_site_aniso_U_33
_atom_site_aniso_U_23
_atom_site_aniso_U_13
_atom_site_aniso_U_12
Eu1 0.0106(5) 0.0117(5) 0.0114(5) 0.0015(4) 0.0018(4) -0.0020(4)
Eu2 0.0112(5) 0.0115(5) 0.0119(5) 0.0030(4) 0.0026(4) -0.0003(4)
Eu3 0.0106(5) 0.0116(5) 0.0099(5) 0.0011(4) 0.0032(4) 0.0021(4)
Eu4 0.0097(5) 0.0116(5) 0.0116(5) 0.0007(4) 0.0007(4) -0.0009(4)
Eu5 0.0288(7) 0.0302(6) 0.0140(6) 0.0034(5) 0.0066(5) 0.0021(6)
Eu6 0.0132(5) 0.0127(5) 0.0114(5) 0.0003(4) 0.0058(4) 0.0008(4)
Eu7 0.0099(5) 0.0107(5) 0.0114(5) 0.0010(4) 0.0019(4) -0.0013(4)
Eu8 0.0274(7) 0.0336(6) 0.0130(5) -0.0014(6) 0.0027(6) -0.0005(6)
Eu9 0.0108(5) 0.0125(5) 0.0120(5) 0.0011(4) 0.0045(4) 0.0019(4)
Eu10 0.054(7) 0.33(2) 0.017(4) 0.045(7) 0.024(5) 0.116(10)
Eu11 0.049(5) 0.102(5) 0.016(2) -0.015(2) 0.000(3) 0.050(4)
Eu12 0.073(5) 0.087(7) 0.011(3) 0.016(4) -0.012(3) -0.061(5)
Eu13 0.28(2) 0.069(9) 0.013(5) -0.022(5) 0.046(8) -0.106(11)
Eu14 0.0103(5) 0.0137(5) 0.0107(5) 0.0021(4) 0.0034(4) 0.0019(4)
In1 0.0117(8) 0.0126(7) 0.0091(7) -0.0004(6) 0.0025(6) -0.0022(6)
In2 0.0097(7) 0.0104(7) 0.0097(7) -0.0007(6) 0.0021(6) -0.0029(6)
In3 0.0112(8) 0.0117(7) 0.0086(7) -0.0007(6) 0.0014(6) 0.0031(6)
In4 0.0107(8) 0.0120(8) 0.0100(7) 0.0004(6) 0.0029(6) 0.0020(6)
In5 0.0091(6) 0.0099(6) 0.0079(6) -0.0002(6) 0.0017(6) -0.0018(6)
In6 0.0088(7) 0.0123(6) 0.0089(6) -0.0002(6) 0.0006(6) 0.0011(7)
In7 0.0106(7) 0.0109(7) 0.0095(7) -0.0004(6) 0.0027(6) -0.0020(6)
In8 0.0119(8) 0.0149(7) 0.0094(7) 0.0006(6) 0.0033(7) 0.0030(6)
In9 0.0100(7) 0.0124(7) 0.0094(7) 0.0017(6) 0.0011(6) -0.0030(6)
In10 0.0120(7) 0.0125(6) 0.0082(6) 0.0013(5) 0.0021(6) 0.0009(7)
In11 0.0103(7) 0.0108(7) 0.0106(7) 0.0000(6) 0.0031(6) 0.0000(6)
In12 0.0128(8) 0.0154(8) 0.0092(8) 0.0023(6) 0.0025(7) 0.0046(7)
In13 0.0111(7) 0.0089(6) 0.0143(6) -0.0014(7) 0.0063(7) -0.0005(5)
In14 0.0096(7) 0.0093(6) 0.0111(6) -0.0001(6) 0.0030(7) 0.0008(5)
In15 0.0087(7) 0.0089(6) 0.0146(7) 0.0014(6) 0.0043(6) -0.0004(6)
In16 0.0068(9) 0.0071(9) 0.0066(9) 0.000 0.0014(7) 0.000
In17 0.0130(10) 0.0132(8) 0.0138(9) 0.000 0.0023(10) 0.000
In18 0.0118(11) 0.0119(10) 0.0089(10) 0.000 0.0020(9) 0.000
As1 0.0072(10) 0.0107(10) 0.0066(10) -0.0002(8) 0.0017(8) -0.0009(8)
As2 0.0109(11) 0.0061(10) 0.0084(10) -0.0005(8) 0.0031(9) -0.0023(9)
As3 0.0102(11) 0.0112(10) 0.0116(10) 0.0000(9) 0.0026(9) -0.0012(9)
As4 0.0169(11) 0.0093(10) 0.0108(10) -0.0024(8) 0.0061(9) 0.0033(9)
As5 0.0106(11) 0.0139(10) 0.0114(9) 0.0002(10) 0.0032(10) 0.0001(8)
As6 0.0083(10) 0.0088(10) 0.0063(10) 0.0000(8) -0.0011(8) -0.0040(8)
As7 0.0077(10) 0.0079(10) 0.0087(10) 0.0008(8) 0.0016(8) 0.0018(9)
As8 0.0076(10) 0.0107(10) 0.0067(10) -0.0007(8) 0.0010(8) 0.0006(9)
As9 0.0099(11) 0.0066(10) 0.0079(10) -0.0020(8) 0.0029(9) -0.0028(8)
As10 0.0089(11) 0.0135(10) 0.0088(11) -0.0007(8) 0.0017(9) 0.0030(9)
As11 0.0082(11) 0.0115(10) 0.0103(10) -0.0008(8) 0.0017(8) -0.0009(9)
As12 0.0093(10) 0.0108(10) 0.0069(10) -0.0008(8) -0.0003(9) -0.0033(9)
As13 0.0093(11) 0.0085(10) 0.0091(11) -0.0014(8) 0.0030(9) -0.0025(8)
As14 0.0069(10) 0.0096(10) 0.0071(9) -0.0004(8) 0.0009(9) 0.0016(9)
As15 0.0113(11) 0.0150(11) 0.0095(10) 0.0007(9) 0.0013(9) 0.0003(9)
As16 0.0126(11) 0.0176(11) 0.0124(11) -0.0028(9) 0.0058(9) 0.0010(9)
As17 0.0112(10) 0.0113(8) 0.0074(8) 0.0005(9) 0.0023(10) -0.0016(7)
As18 0.0108(10) 0.0105(9) 0.0093(10) -0.0005(8) 0.0031(9) 0.0004(9)
As19 0.0134(11) 0.0166(11) 0.0082(11) -0.0018(8) 0.0008(9) -0.0031(9)
As20 0.0076(10) 0.0097(10) 0.0077(10) 0.0004(8) 0.0010(9) 0.0006(9)
As21 0.0145(12) 0.0151(11) 0.0106(11) 0.0039(9) -0.0004(9) 0.0057(10)
As22 0.0100(10) 0.0107(10) 0.0099(10) -0.0008(9) 0.0013(9) -0.0025(9)
As23 0.0133(10) 0.0119(8) 0.0173(9) -0.0001(10) 0.0062(10) 0.0007(8)
As24 0.0120(11) 0.0146(11) 0.0087(10) -0.0014(8) 0.0027(9) -0.0058(9)

loop_
_atom_type_symbol
_atom_type_description
_atom_type_scat_dispersion_real
_atom_type_scat_dispersion_imag
_atom_type_scat_source
As As 0.0499 2.0058 'International Tables Vol C Tables 4.2.6.8 and 6.1.1.4'
In In -0.7276 1.3100 'International Tables Vol C Tables 4.2.6.8 and 6.1.1.4'
Eu Eu -0.1578 3.6682 'International Tables Vol C Tables 4.2.6.8 and 6.1.1.4'

loop_
_geom_angle_atom_site_label_1
_geom_angle_atom_site_label_2
_geom_angle_atom_site_label_3
_geom_angle
_geom_angle_site_symmetry_1
_geom_angle_site_symmetry_3
As4 Eu1 As19 79.61(7) 6_556 7_556
As4 Eu1 As2 175.17(7) 6_556 .
As19 Eu1 As2 98.36(7) 7_556 .
As4 Eu1 As7 98.36(7) 6_556 2
As19 Eu1 As7 175.15(7) 7_556 2
As2 Eu1 As7 83.31(6) . 2
As4 Eu1 As23 96.37(7) 6_556 8_456
As19 Eu1 As23 96.34(7) 7_556 8_456
As2 Eu1 As23 88.19(6) . 8_456
As7 Eu1 As23 88.25(7) 2 8_456
As4 Eu1 As7 84.57(7) 6_556 6_556
As19 Eu1 As7 84.41(7) 7_556 6_556
As2 Eu1 As7 90.89(6) . 6_556
As7 Eu1 As7 91.03(7) 2 6_556
As23 Eu1 As7 178.89(7) 8_456 6_556
As4 Eu1 In13 93.55(6) 6_556 8_456
As19 Eu1 In13 139.62(6) 7_556 8_456
As2 Eu1 In13 90.81(5) . 8_456
As7 Eu1 In13 44.59(5) 2 8_456
As23 Eu1 In13 44.47(5) 8_456 8_456
As7 Eu1 In13 134.95(6) 6_556 8_456
As4 Eu1 In15 139.52(6) 6_556 8_456
As19 Eu1 In15 93.45(6) 7_556 8_456
As2 Eu1 In15 44.66(5) . 8_456
As7 Eu1 In15 90.93(5) 2 8_456
As23 Eu1 In15 44.37(5) 8_456 8_456
As7 Eu1 In15 134.83(6) 6_556 8_456
In13 Eu1 In15 66.30(4) 8_456 8_456
As4 Eu1 In3 43.04(5) 6_556 6_556
As19 Eu1 In3 87.27(6) 7_556 6_556
As2 Eu1 In3 132.80(6) . 6_556
As7 Eu1 In3 88.27(5) 2 6_556
As23 Eu1 In3 138.01(6) 8_456 6_556
As7 Eu1 In3 42.78(5) 6_556 6_556
In13 Eu1 In3 114.55(4) 8_456 6_556
In15 Eu1 In3 177.43(5) 8_456 6_556
As4 Eu1 Eu11 52.31(14) 6_556 7_556
As19 Eu1 Eu11 55.18(17) 7_556 7_556
As2 Eu1 Eu11 129.91(15) . 7_556
As7 Eu1 Eu11 126.88(18) 2 7_556
As23 Eu1 Eu11 58.64(11) 8_456 7_556
As7 Eu1 Eu11 122.46(12) 6_556 7_556
In13 Eu1 Eu11 89.14(15) 8_456 7_556
In15 Eu1 Eu11 90.99(12) 8_456 7_556
In3 Eu1 Eu11 91.45(12) 6_556 7_556
As4 Eu1 In9 87.28(6) 6_556 .
As19 Eu1 In9 42.90(5) 7_556 .
As2 Eu1 In9 88.28(6) . .
As7 Eu1 In9 132.92(6) 2 .
As23 Eu1 In9 137.83(6) 8_456 .
As7 Eu1 In9 42.73(5) 6_556 .
In13 Eu1 In9 177.46(5) 8_456 .
In15 Eu1 In9 114.43(4) 8_456 .
In3 Eu1 In9 64.60(4) 6_556 .
Eu11 Eu1 In9 93.26(15) 7_556 .
As4 Eu1 Eu10 57.7(4) 6_556 7_556
As19 Eu1 Eu10 46.4(2) 7_556 7_556
As2 Eu1 Eu10 123.9(4) . 7_556
As7 Eu1 Eu10 135.9(3) 2 7_556
As23 Eu1 Eu10 61.90(19) 8_456 7_556
As7 Eu1 Eu10 119.17(19) 6_556 7_556
In13 Eu1 Eu10 96.46(18) 8_456 7_556
In15 Eu1 Eu10 88.8(3) 8_456 7_556
In3 Eu1 Eu10 93.5(3) 6_556 7_556
Eu11 Eu1 Eu10 9.2(3) 7_556 7_556
In9 Eu1 Eu10 86.02(18) . 7_556
As6 Eu2 As7 173.35(7) . 6_556
As6 Eu2 As18 97.11(7) . 4_545
As7 Eu2 As18 87.43(6) 6_556 4_545
As6 Eu2 As4 88.16(6) . 2
As7 Eu2 As4 95.88(6) 6_556 2
As18 Eu2 As4 99.75(7) 4_545 2
As6 Eu2 As13 92.31(6) . .
As7 Eu2 As13 83.11(6) 6_556 .
As18 Eu2 As13 86.34(6) 4_545 .
As4 Eu2 As13 173.78(7) 2 .
As6 Eu2 As2 84.55(6) . .
As7 Eu2 As2 90.56(6) 6_556 .
As18 Eu2 As2 175.33(7) 4_545 .
As4 Eu2 As2 84.64(6) 2 .
As13 Eu2 As2 89.24(6) . .
As6 Eu2 In16 45.01(5) . .
As7 Eu2 In16 139.89(6) 6_556 .
As18 Eu2 In16 93.09(5) 4_545 .
As4 Eu2 In16 44.50(5) 2 .
As13 Eu2 In16 136.99(6) . .
As2 Eu2 In16 91.16(5) . .
As6 Eu2 In13 140.56(6) . 4_545
As7 Eu2 In13 44.83(5) 6_556 4_545
As18 Eu2 In13 44.10(5) 4_545 4_545
As4 Eu2 In13 91.77(6) 2 4_545
As13 Eu2 In13 91.80(5) . 4_545
As2 Eu2 In13 134.72(6) . 4_545
In16 Eu2 In13 117.00(5) . 4_545
As6 Eu2 In11 89.14(5) . .
As7 Eu2 In11 90.85(5) 6_556 .
As18 Eu2 In11 43.56(5) 4_545 .
As4 Eu2 In11 142.43(6) 2 .
As13 Eu2 In11 43.79(5) . .
As2 Eu2 In11 132.34(6) . .
In16 Eu2 In11 116.46(4) . .
In13 Eu2 In11 67.69(4) 4_545 .
As6 Eu2 In3 90.74(5) . 2
As7 Eu2 In3 88.65(5) 6_556 2
As18 Eu2 In3 141.73(6) 4_545 2
As4 Eu2 In3 42.92(5) 2 2
As13 Eu2 In3 130.87(6) . 2
As2 Eu2 In3 42.34(5) . 2
In16 Eu2 In3 66.76(3) . 2
In13 Eu2 In3 115.24(5) 4_545 2
In11 Eu2 In3 174.63(5) . 2
As6 Eu2 In2 42.63(5) . .
As7 Eu2 In2 131.76(6) 6_556 .
As18 Eu2 In2 138.25(6) 4_545 .
As4 Eu2 In2 90.88(5) 2 .
As13 Eu2 In2 85.29(5) . .
As2 Eu2 In2 42.56(5) . .
In16 Eu2 In2 66.99(4) . .
In13 Eu2 In2 175.94(4) 4_545 .
In11 Eu2 In2 111.66(4) . .
In3 Eu2 In2 65.07(4) 2 .
As6 Eu2 Eu1 135.48(5) . 5_556
As7 Eu2 Eu1 48.77(5) 6_556 5_556
As18 Eu2 Eu1 91.80(5) 4_545 5_556
As4 Eu2 Eu1 47.32(4) 2 5_556
As13 Eu2 Eu1 131.86(5) . 5_556
As2 Eu2 Eu1 90.03(5) . 5_556
In16 Eu2 Eu1 91.15(3) . 5_556
In13 Eu2 Eu1 57.04(4) 4_545 5_556
In11 Eu2 Eu1 124.71(4) . 5_556
In3 Eu2 Eu1 58.28(3) 2 5_556
In2 Eu2 Eu1 123.33(4) . 5_556
As24 Eu3 As10 85.98(7) 4 .
As24 Eu3 As1 93.14(7) 4 6_565
As10 Eu3 As1 174.12(7) . 6_565
As24 Eu3 As20 174.23(7) 4 7
As10 Eu3 As20 93.79(6) . 7
As1 Eu3 As20 86.50(6) 6_565 7
As24 Eu3 As17 96.97(7) 4 4
As10 Eu3 As17 97.34(7) . 4
As1 Eu3 As17 88.54(6) 6_565 4
As20 Eu3 As17 88.78(7) 7 4
As24 Eu3 As1 84.56(7) 4 2
As10 Eu3 As1 84.11(6) . 2
As1 Eu3 As1 90.02(6) 6_565 2
As20 Eu3 As1 89.68(6) 7 2
As17 Eu3 As1 177.96(6) 4 2
As24 Eu3 In11 140.88(6) 4 4
As10 Eu3 In11 90.66(6) . 4
As1 Eu3 In11 93.67(5) 6_565 4
As20 Eu3 In11 44.86(5) 7 4
As17 Eu3 In11 44.82(5) 4 4
As1 Eu3 In11 133.88(6) 2 4
As24 Eu3 In14 90.28(6) 4 4
As10 Eu3 In14 140.93(6) . 4
As1 Eu3 In14 44.82(5) 6_565 4
As20 Eu3 In14 93.50(5) 7 4
As17 Eu3 In14 44.55(5) 4 4
As1 Eu3 In14 134.26(6) 2 4
In11 Eu3 In14 68.54(4) 4 4
As24 Eu3 In6 43.65(5) 4 .
As10 Eu3 In6 43.81(5) . .
As1 Eu3 In6 136.34(6) 6_565 .
As20 Eu3 In6 137.14(6) 7 .
As17 Eu3 In6 90.88(5) 4 .
As1 Eu3 In6 91.16(5) 2 .
In11 Eu3 In6 115.78(4) 4 .
In14 Eu3 In6 115.43(4) 4 .
As24 Eu3 In1 135.00(6) 4 6_565
As10 Eu3 In1 135.53(6) . 6_565
As1 Eu3 In1 43.60(5) 6_565 6_565
As20 Eu3 In1 43.53(5) 7 6_565
As17 Eu3 In1 93.98(5) 4 6_565
As1 Eu3 In1 83.98(5) 2 6_565
In11 Eu3 In1 68.28(4) 4 6_565
In14 Eu3 In1 68.18(4) 4 6_565
In6 Eu3 In1 175.13(5) . 6_565
As24 Eu3 In1 42.67(5) 4 2
As10 Eu3 In1 89.92(6) . 2
As1 Eu3 In1 85.51(5) 6_565 2
As20 Eu3 In1 131.59(6) 7 2
As17 Eu3 In1 138.52(6) 4 2
As1 Eu3 In1 42.73(5) 2 2
In11 Eu3 In1 176.44(5) 4 2
In14 Eu3 In1 112.90(5) 4 2
In6 Eu3 In1 66.83(4) . 2
In1 Eu3 In1 109.00(4) 6_565 2
As24 Eu3 In4 89.84(6) 4 .
As10 Eu3 In4 42.56(5) . .
As1 Eu3 In4 131.68(6) 6_565 .
As20 Eu3 In4 86.12(5) 7 .
As17 Eu3 In4 138.88(6) 4 .
As1 Eu3 In4 42.29(5) 2 .
In11 Eu3 In4 113.27(4) 4 .
In14 Eu3 In4 176.50(5) 4 .
In6 Eu3 In4 66.80(4) . .
In1 Eu3 In4 109.43(4) 6_565 .
In1 Eu3 In4 65.11(4) 2 .
As12 Eu4 As2 173.35(7) 7_556 .
As12 Eu4 As22 97.08(7) 7_556 7_556
As2 Eu4 As22 87.30(6) . 7_556
As12 Eu4 As9 91.55(6) 7_556 .
As2 Eu4 As9 83.71(6) . .
As22 Eu4 As9 86.48(6) 7_556 .
As12 Eu4 As19 88.35(7) 7_556 7_556
As2 Eu4 As19 95.84(6) . 7_556
As22 Eu4 As19 99.87(7) 7_556 7_556
As9 Eu4 As19 173.62(7) . 7_556
As12 Eu4 As13 84.71(6) 7_556 .
As2 Eu4 As13 90.53(7) . .
As22 Eu4 As13 175.11(7) 7_556 .
As9 Eu4 As13 88.93(6) . .
As19 Eu4 As13 84.71(6) 7_556 .
As12 Eu4 In10 45.10(5) 7_556 7_556
As2 Eu4 In10 139.93(6) . 7_556
As22 Eu4 In10 93.29(5) 7_556 7_556
As9 Eu4 In10 136.35(6) . 7_556
As19 Eu4 In10 44.56(5) 7_556 7_556
As13 Eu4 In10 91.19(5) . 7_556
As12 Eu4 In15 140.41(6) 7_556 8_456
As2 Eu4 In15 44.81(5) . 8_456
As22 Eu4 In15 43.90(5) 7_556 8_456
As9 Eu4 In15 92.05(5) . 8_456
As19 Eu4 In15 92.09(6) 7_556 8_456
As13 Eu4 In15 134.77(6) . 8_456
In10 Eu4 In15 117.32(4) 7_556 8_456
As12 Eu4 In14 88.67(5) 7_556 7_556
As2 Eu4 In14 91.11(5) . 7_556
As22 Eu4 In14 43.57(5) 7_556 7_556
As9 Eu4 In14 43.88(5) . 7_556
As19 Eu4 In14 142.47(6) 7_556 7_556
As13 Eu4 In14 132.17(6) . 7_556
In10 Eu4 In14 116.29(4) 7_556 7_556
In15 Eu4 In14 67.64(4) 8_456 7_556
As12 Eu4 In7 42.68(5) 7_556 7_556
As2 Eu4 In7 131.80(6) . 7_556
As22 Eu4 In7 138.22(6) 7_556 7_556
As9 Eu4 In7 84.52(5) . 7_556
As19 Eu4 In7 91.10(6) 7_556 7_556
As13 Eu4 In7 42.67(5) . 7_556
In10 Eu4 In7 67.04(4) 7_556 7_556
In15 Eu4 In7 175.63(5) 8_456 7_556
In14 Eu4 In7 111.22(4) 7_556 7_556
As12 Eu4 In9 91.26(5) 7_556 .
As2 Eu4 In9 88.34(5) . .
As22 Eu4 In9 141.69(6) 7_556 .
As9 Eu4 In9 130.76(6) . .
As19 Eu4 In9 42.88(5) 7_556 .
As13 Eu4 In9 42.51(5) . .
In10 Eu4 In9 66.96(4) 7_556 .
In15 Eu4 In9 115.23(4) 8_456 .
In14 Eu4 In9 174.63(5) 7_556 .
In7 Eu4 In9 65.56(4) 7_556 .
As12 Eu4 In2 132.07(6) 7_556 .
As2 Eu4 In2 42.42(5) . .
As22 Eu4 In2 91.69(5) 7_556 .
As9 Eu4 In2 41.96(5) . .
As19 Eu4 In2 136.30(6) 7_556 .
As13 Eu4 In2 83.77(5) . .
In10 Eu4 In2 174.60(5) 7_556 .
In15 Eu4 In2 67.88(4) 8_456 .
In14 Eu4 In2 66.40(3) 7_556 .
In7 Eu4 In2 107.75(4) 7_556 .
In9 Eu4 In2 109.99(4) . .
As18 Eu5 As17 82.70(6) 4_545 .
As18 Eu5 As11 143.44(8) 4_545 .
As17 Eu5 As11 84.48(7) . .
As18 Eu5 As15 143.43(8) 4_545 .
As17 Eu5 As15 84.60(7) . .
As11 Eu5 As15 68.33(6) . .
As18 Eu5 As4 88.85(7) 4_545 .
As17 Eu5 As4 143.04(8) . .
As11 Eu5 As4 81.22(6) . .
As15 Eu5 As4 120.45(6) . .
As18 Eu5 As19 89.02(7) 4_545 4_545
As17 Eu5 As19 142.90(8) . 4_545
As11 Eu5 As19 120.43(6) . 4_545
As15 Eu5 As19 80.84(7) . 4_545
As4 Eu5 As19 72.31(6) . 4_545
As18 Eu5 In3 131.16(7) 4_545 .
As17 Eu5 In3 126.37(6) . .
As11 Eu5 In3 42.69(5) . .
As15 Eu5 In3 83.24(5) . .
As4 Eu5 In3 43.46(5) . .
As19 Eu5 In3 85.56(5) 4_545 .
As18 Eu5 In9 131.31(6) 4_545 6
As17 Eu5 In9 126.36(7) . 6
As11 Eu5 In9 83.11(5) . 6
As15 Eu5 In9 42.52(5) . 6
As4 Eu5 In9 85.50(5) . 6
As19 Eu5 In9 43.38(5) 4_545 6
In3 Eu5 In9 66.66(4) . 6
As18 Eu5 Eu10 49.20(16) 4_545 4_545
As17 Eu5 Eu10 131.11(19) . 4_545
As11 Eu5 Eu10 138.1(3) . 4_545
As15 Eu5 Eu10 127.0(3) . 4_545
As4 Eu5 Eu10 57.2(3) . 4_545
As19 Eu5 Eu10 46.6(2) 4_545 4_545
In3 Eu5 Eu10 96.7(3) . 4_545
In9 Eu5 Eu10 88.8(2) 6 4_545
As18 Eu5 Eu11 49.73(10) 4_545 4_545
As17 Eu5 Eu11 132.40(10) . 4_545
As11 Eu5 Eu11 130.98(13) . 4_545
As15 Eu5 Eu11 133.29(16) . 4_545
As4 Eu5 Eu11 49.78(13) . 4_545
As19 Eu5 Eu11 52.47(16) 4_545 4_545
In3 Eu5 Eu11 91.05(11) . 4_545
In9 Eu5 Eu11 92.92(13) 6 4_545
Eu10 Eu5 Eu11 8.9(3) 4_545 4_545
As18 Eu5 Eu8 130.00(6) 4_545 .
As17 Eu5 Eu8 47.30(5) . .
As11 Eu5 Eu8 47.98(5) . .
As15 Eu5 Eu8 48.10(5) . .
As4 Eu5 Eu8 129.20(6) . .
As19 Eu5 Eu8 128.94(6) 4_545 .
In3 Eu5 Eu8 88.30(4) . .
In9 Eu5 Eu8 88.20(4) 6 .
Eu10 Eu5 Eu8 172.7(4) 4_545 .
Eu11 Eu5 Eu8 178.37(17) 4_545 .
As10 Eu6 As14 173.66(7) . 7
As10 Eu6 As18 97.02(7) . .
As14 Eu6 As18 87.38(6) 7 .
As10 Eu6 As16 87.95(7) . .
As14 Eu6 As16 95.85(7) 7 .
As18 Eu6 As16 99.47(7) . .
As10 Eu6 As20 92.40(7) . 7
As14 Eu6 As20 83.30(6) 7 7
As18 Eu6 As20 86.30(6) . 7
As16 Eu6 As20 174.14(7) . 7
As10 Eu6 As8 84.78(6) . .
As14 Eu6 As8 90.48(7) 7 .
As18 Eu6 As8 175.15(7) . .
As16 Eu6 As8 85.08(6) . .
As20 Eu6 As8 89.12(6) 7 .
As10 Eu6 In10 44.77(5) . .
As14 Eu6 In10 139.84(6) 7 .
As18 Eu6 In10 93.11(5) . .
As16 Eu6 In10 44.45(5) . .
As20 Eu6 In10 136.84(6) 7 .
As8 Eu6 In10 91.34(5) . .
As10 Eu6 In13 140.44(6) . .
As14 Eu6 In13 44.76(5) 7 .
As18 Eu6 In13 44.10(5) . .
As16 Eu6 In13 91.61(6) . .
As20 Eu6 In13 91.84(5) 7 .
As8 Eu6 In13 134.61(6) . .
In10 Eu6 In13 117.05(4) . .
As10 Eu6 In11 89.20(5) . 4
As14 Eu6 In11 90.88(5) 7 4
As18 Eu6 In11 43.56(5) . 4
As16 Eu6 In11 142.14(6) . 4
As20 Eu6 In11 43.73(5) 7 4
As8 Eu6 In11 132.20(6) . 4
In10 Eu6 In11 116.44(4) . 4
In13 Eu6 In11 67.69(4) . 4
As10 Eu6 In8 90.80(5) . .
As14 Eu6 In8 88.55(5) 7 .
As18 Eu6 In8 141.48(6) . .
As16 Eu6 In8 43.00(5) . .
As20 Eu6 In8 131.14(6) 7 .
As8 Eu6 In8 42.71(5) . .
In10 Eu6 In8 66.71(4) . .
In13 Eu6 In8 115.03(5) . .
In11 Eu6 In8 174.86(5) 4 .
As10 Eu6 In4 42.67(5) . .
As14 Eu6 In4 131.92(6) 7 .
As18 Eu6 In4 138.16(6) . .
As16 Eu6 In4 91.11(6) . .
As20 Eu6 In4 85.21(5) 7 .
As8 Eu6 In4 42.75(5) . .
In10 Eu6 In4 66.93(4) . .
In13 Eu6 In4 175.97(4) . .
In11 Eu6 In4 111.58(4) 4 .
In8 Eu6 In4 65.37(4) . .
As10 Eu6 Eu9 135.32(5) . .
As14 Eu6 Eu9 48.66(4) 7 .
As18 Eu6 Eu9 91.75(5) . .
As16 Eu6 Eu9 47.37(5) . .
As20 Eu6 Eu9 131.95(5) 7 .
As8 Eu6 Eu9 90.10(5) . .
In10 Eu6 Eu9 91.21(4) . .
In13 Eu6 Eu9 56.99(3) . .
In11 Eu6 Eu9 124.66(4) 4 .
In8 Eu6 Eu9 58.12(3) . .
In4 Eu6 Eu9 123.47(4) . .
As6 Eu7 As12 86.06(6) . .
As6 Eu7 As9 173.89(7) . 7_556
As12 Eu7 As9 92.98(6) . 7_556
As6 Eu7 As13 93.88(6) . .
As12 Eu7 As13 174.22(7) . .
As9 Eu7 As13 86.47(6) 7_556 .
As6 Eu7 As17 97.46(7) . .
As12 Eu7 As17 96.91(7) . .
As9 Eu7 As17 88.64(7) 7_556 .
As13 Eu7 As17 88.83(6) . .
As6 Eu7 As9 83.90(6) . .
As12 Eu7 As9 84.53(6) . .
As9 Eu7 As9 90.01(6) 7_556 .
As13 Eu7 As9 89.71(6) . .
As17 Eu7 As9 178.07(6) . .
As6 Eu7 In11 90.80(5) . .
As12 Eu7 In11 140.86(6) . .
As9 Eu7 In11 93.73(5) 7_556 .
As13 Eu7 In11 44.91(5) . .
As17 Eu7 In11 44.83(5) . .
As9 Eu7 In11 133.94(6) . .
As6 Eu7 In14 141.03(6) . .
As12 Eu7 In14 90.14(6) . .
As9 Eu7 In14 44.93(5) 7_556 .
As13 Eu7 In14 93.51(5) . .
As17 Eu7 In14 44.53(5) . .
As9 Eu7 In14 134.35(6) . .
In11 Eu7 In14 68.52(4) . .
As6 Eu7 In5 43.86(5) . .
As12 Eu7 In5 43.75(5) . .
As9 Eu7 In5 136.27(6) 7_556 .
As13 Eu7 In5 137.24(6) . .
As17 Eu7 In5 90.70(5) . .
As9 Eu7 In5 91.23(5) . .
In11 Eu7 In5 115.69(4) . .
In14 Eu7 In5 115.24(4) . .
As6 Eu7 In7 135.55(6) . 7_556
As12 Eu7 In7 134.87(6) . 7_556
As9 Eu7 In7 43.59(5) 7_556 7_556
As13 Eu7 In7 43.49(5) . 7_556
As17 Eu7 In7 94.01(5) . 7_556
As9 Eu7 In7 84.06(5) . 7_556
In11 Eu7 In7 68.29(4) . 7_556
In14 Eu7 In7 68.21(4) . 7_556
In5 Eu7 In7 175.27(5) . 7_556
As6 Eu7 In7 89.78(5) . .
As12 Eu7 In7 42.67(5) . .
As9 Eu7 In7 85.45(5) 7_556 .
As13 Eu7 In7 131.57(6) . .
As17 Eu7 In7 138.50(6) . .
As9 Eu7 In7 42.69(5) . .
In11 Eu7 In7 176.46(5) . .
In14 Eu7 In7 112.91(5) . .
In5 Eu7 In7 66.92(4) . .
In7 Eu7 In7 108.99(4) 7_556 .
As6 Eu7 In2 42.54(5) . .
As12 Eu7 In2 89.93(6) . .
As9 Eu7 In2 131.50(6) 7_556 .
As13 Eu7 In2 86.14(5) . .
As17 Eu7 In2 138.98(6) . .
As9 Eu7 In2 42.12(5) . .
In11 Eu7 In2 113.37(4) . .
In14 Eu7 In2 176.42(5) . .
In5 Eu7 In2 67.01(4) . .
In7 Eu7 In2 109.38(4) 7_556 .
In7 Eu7 In2 65.03(4) . .
As22 Eu8 As17 82.92(5) . .
As22 Eu8 As11 143.51(8) . .
As17 Eu8 As11 84.28(7) . .
As22 Eu8 As15 143.55(8) . .
As17 Eu8 As15 84.31(7) . .
As11 Eu8 As15 68.08(6) . .
As22 Eu8 As16 88.86(7) . .
As17 Eu8 As16 142.98(8) . .
As11 Eu8 As16 81.20(7) . .
As15 Eu8 As16 120.50(6) . .
As22 Eu8 As21 89.22(7) . .
As17 Eu8 As21 142.94(8) . .
As11 Eu8 As21 120.25(6) . .
As15 Eu8 As21 80.84(7) . .
As16 Eu8 As21 72.47(6) . .
As22 Eu8 In8 131.08(7) . .
As17 Eu8 In8 126.29(7) . .
As11 Eu8 In8 42.82(5) . .
As15 Eu8 In8 83.25(5) . .
As16 Eu8 In8 43.33(5) . .
As21 Eu8 In8 85.41(5) . .
As22 Eu8 In12 131.33(7) . .
As17 Eu8 In12 126.17(6) . .
As11 Eu8 In12 83.05(5) . .
As15 Eu8 In12 42.63(5) . .
As16 Eu8 In12 85.60(5) . .
As21 Eu8 In12 43.20(5) . .
In8 Eu8 In12 66.69(4) . .
As22 Eu8 Eu13 49.45(19) . .
As17 Eu8 Eu13 131.5(2) . .
As11 Eu8 Eu13 138.1(3) . .
As15 Eu8 Eu13 127.0(3) . .
As16 Eu8 Eu13 57.1(4) . .
As21 Eu8 Eu13 46.6(3) . .
In8 Eu8 Eu13 96.4(3) . .
In12 Eu8 Eu13 88.6(2) . .
As22 Eu8 Eu12 49.85(12) . .
As17 Eu8 Eu12 132.70(13) . .
As11 Eu8 Eu12 130.64(16) . .
As15 Eu8 Eu12 133.7(2) . .
As16 Eu8 Eu12 49.46(16) . .
As21 Eu8 Eu12 52.9(2) . .
In8 Eu8 Eu12 90.63(13) . .
In12 Eu8 Eu12 93.10(18) . .
Eu13 Eu8 Eu12 9.4(4) . .
As22 Eu8 Eu5 130.13(6) . .
As17 Eu8 Eu5 47.21(5) . .
As11 Eu8 Eu5 47.84(5) . .
As15 Eu8 Eu5 47.84(5) . .
As16 Eu8 Eu5 129.04(6) . .
As21 Eu8 Eu5 128.68(6) . .
In8 Eu8 Eu5 88.29(4) . .
In12 Eu8 Eu5 88.08(4) . .
Eu13 Eu8 Eu5 172.7(4) . .
Eu12 Eu8 Eu5 177.9(2) . .
As16 Eu9 As21 79.87(7) . .
As16 Eu9 As14 98.23(7) . 7
As21 Eu9 As14 175.31(7) . 7
As16 Eu9 As8 175.49(7) . 7
As21 Eu9 As8 98.16(7) . 7
As14 Eu9 As8 83.43(6) 7 7
As16 Eu9 As23 96.12(7) . .
As21 Eu9 As23 96.24(7) . .
As14 Eu9 As23 88.21(6) 7 .
As8 Eu9 As23 88.11(7) 7 .
As16 Eu9 As14 84.90(7) . .
As21 Eu9 As14 84.69(7) . .
As14 Eu9 As14 90.89(6) 7 .
As8 Eu9 As14 90.89(7) 7 .
As23 Eu9 As14 178.73(6) . .
As16 Eu9 In13 93.25(6) . .
As21 Eu9 In13 139.54(6) . .
As14 Eu9 In13 44.55(5) 7 .
As8 Eu9 In13 90.87(5) 7 .
As23 Eu9 In13 44.48(5) . .
As14 Eu9 In13 134.77(6) . .
As16 Eu9 In15 139.30(6) . .
As21 Eu9 In15 93.31(6) . .
As14 Eu9 In15 90.91(6) 7 .
As8 Eu9 In15 44.56(5) 7 .
As23 Eu9 In15 44.36(5) . .
As14 Eu9 In15 134.78(6) . .
In13 Eu9 In15 66.33(4) . .
As16 Eu9 In8 43.10(5) . .
As21 Eu9 In8 87.49(6) . .
As14 Eu9 In8 88.22(6) 7 .
As8 Eu9 In8 133.07(6) 7 .
As23 Eu9 In8 137.82(6) . .
As14 Eu9 In8 43.01(5) . .
In13 Eu9 In8 114.35(5) . .
In15 Eu9 In8 177.59(5) . .
As16 Eu9 In12 87.69(6) . .
As21 Eu9 In12 42.91(5) . .
As14 Eu9 In12 133.03(6) 7 .
As8 Eu9 In12 88.12(5) 7 .
As23 Eu9 In12 137.72(6) . .
As14 Eu9 In12 43.00(5) . .
In13 Eu9 In12 177.51(5) . .
In15 Eu9 In12 114.27(4) . .
In8 Eu9 In12 64.94(4) . .
As16 Eu9 Eu12 52.05(19) . .
As21 Eu9 Eu12 55.8(2) . .
As14 Eu9 Eu12 126.2(2) 7 .
As8 Eu9 Eu12 130.00(19) 7 .
As23 Eu9 Eu12 58.30(13) . .
As14 Eu9 Eu12 122.98(13) . .
In13 Eu9 Eu12 88.55(17) . .
In15 Eu9 Eu12 90.96(15) . .
In8 Eu9 Eu12 91.38(15) . .
In12 Eu9 Eu12 93.84(17) . .
As16 Eu9 Eu13 58.3(4) . .
As21 Eu9 Eu13 47.0(3) . .
As14 Eu9 Eu13 135.3(3) 7 .
As8 Eu9 Eu13 123.1(4) 7 .
As23 Eu9 Eu13 60.8(2) . .
As14 Eu9 Eu13 120.5(2) . .
In13 Eu9 Eu13 95.6(2) . .
In15 Eu9 Eu13 87.7(3) . .
In8 Eu9 Eu13 94.5(3) . .
In12 Eu9 Eu13 86.9(2) . .
Eu12 Eu9 Eu13 9.6(3) . .
Eu11 Eu10 Eu12 106.3(19) . .
Eu11 Eu10 As19 128(2) . .
Eu12 Eu10 As19 92.3(6) . .
Eu11 Eu10 As18 96(2) . .
Eu12 Eu10 As18 138.3(8) . .
As19 Eu10 As18 100.6(3) . .
Eu11 Eu10 As23 71.9(14) . .
Eu12 Eu10 As23 70.6(4) . .
As19 Eu10 As23 157.8(10) . .
As18 Eu10 As23 84.6(3) . .
Eu11 Eu10 Eu13 102(2) . .
Eu12 Eu10 Eu13 4.6(5) . .
As19 Eu10 Eu13 96.6(6) . .
As18 Eu10 Eu13 138.4(7) . .
As23 Eu10 Eu13 66.8(4) . .
Eu11 Eu10 As4 56(2) . 4
Eu12 Eu10 As4 133.4(4) . 4
As19 Eu10 As4 75.5(4) . 4
As18 Eu10 As4 88.2(6) . 4
As23 Eu10 As4 126.6(7) . 4
Eu13 Eu10 As4 133.0(5) . 4
Eu11 Eu10 Eu11 22.2(16) . 2_655
Eu12 Eu10 Eu11 84.1(4) . 2_655
As19 Eu10 Eu11 131.2(4) . 2_655
As18 Eu10 Eu11 114.1(6) . 2_655
As23 Eu10 Eu11 62.8(3) . 2_655
Eu13 Eu10 Eu11 80.0(5) . 2_655
As4 Eu10 Eu11 72.6(5) 4 2_655
Eu11 Eu10 Eu5 101(2) . 4
Eu12 Eu10 Eu5 147.6(6) . 4
As19 Eu10 Eu5 56.7(2) . 4
As18 Eu10 Eu5 52.3(2) . 4
As23 Eu10 Eu5 135.9(4) . 4
Eu13 Eu10 Eu5 152.2(7) . 4
As4 Eu10 Eu5 53.4(3) 4 4
Eu11 Eu10 Eu5 122.2(7) 2_655 4
Eu11 Eu10 In13 87.3(14) . .
Eu12 Eu10 In13 103.6(5) . .
As19 Eu10 In13 135.4(4) . .
As18 Eu10 In13 42.32(14) . .
As23 Eu10 In13 42.76(13) . .
Eu13 Eu10 In13 101.5(5) . .
As4 Eu10 In13 116.8(6) 4 .
Eu11 Eu10 In13 92.2(3) 2_655 .
Eu5 Eu10 In13 94.6(3) 4 .
Eu11 Eu10 Eu1 81.2(16) . 7_556
Eu12 Eu10 Eu1 89.6(4) . 7_556
As19 Eu10 Eu1 50.32(19) . 7_556
As18 Eu10 Eu1 128.8(6) . 7_556
As23 Eu10 Eu1 139.7(4) . 7_556
Eu13 Eu10 Eu1 91.0(3) . 7_556
As4 Eu10 Eu1 48.0(2) 4 7_556
Eu11 Eu10 Eu1 81.0(3) 2_655 7_556
Eu5 Eu10 Eu1 77.8(3) 4 7_556
In13 Eu10 Eu1 164.6(7) . 7_556
Eu11 Eu10 Eu10 27(2) . 2_655
Eu12 Eu10 Eu10 79.8(4) . 2_655
As19 Eu10 Eu10 132.4(5) . 2_655
As18 Eu10 Eu10 116.4(4) . 2_655
As23 Eu10 Eu10 60.1(3) . 2_655
Eu13 Eu10 Eu10 75.6(5) . 2_655
As4 Eu10 Eu10 76.9(3) 4 2_655
Eu11 Eu10 Eu10 4.6(4) 2_655 2_655
Eu5 Eu10 Eu10 126.8(4) 4 2_655
In13 Eu10 Eu10 91.7(3) . 2_655
Eu1 Eu10 Eu10 82.6(4) 7_556 2_655
Eu10 Eu11 Eu11 153(2) . 2_655
Eu10 Eu11 Eu12 62(2) . .
Eu11 Eu11 Eu12 90.9(3) 2_655 .
Eu10 Eu11 As23 96.9(17) . .
Eu11 Eu11 As23 71.5(3) 2_655 .
Eu12 Eu11 As23 69.6(3) . .
Eu10 Eu11 As18 71.9(17) . .
Eu11 Eu11 As18 128.7(4) 2_655 .
Eu12 Eu11 As18 122.8(3) . .
As23 Eu11 As18 84.72(15) . .
Eu10 Eu11 As4 114(2) . 4
Eu11 Eu11 As4 85.24(19) 2_655 4
Eu12 Eu11 As4 136.7(3) . 4
As23 Eu11 As4 146.2(4) . 4
As18 Eu11 As4 91.62(19) . 4
Eu10 Eu11 As19 43.2(16) . .
Eu11 Eu11 As19 137.9(3) 2_655 .
Eu12 Eu11 As19 80.3(4) . .
As23 Eu11 As19 139.0(4) . .
As18 Eu11 As19 89.0(2) . .
As4 Eu11 As19 74.33(16) 4 .
Eu10 Eu11 Eu10 149(2) . 2_655
Eu11 Eu11 Eu10 4.7(4) 2_655 2_655
Eu12 Eu11 Eu10 86.6(5) . 2_655
As23 Eu11 Eu10 68.3(3) . 2_655
As18 Eu11 Eu10 130.4(3) . 2_655
As4 Eu11 Eu10 89.6(4) 4 2_655
As19 Eu11 Eu10 138.33(19) . 2_655
Eu10 Eu11 As23 103.7(18) . 2_655
Eu11 Eu11 As23 56.25(18) 2_655 2_655
Eu12 Eu11 As23 55.06(18) . 2_655
As23 Eu11 As23 98.1(2) . 2_655
As18 Eu11 As23 175.1(4) . 2_655
As4 Eu11 As23 88.31(16) 4 2_655
As19 Eu11 As23 86.2(2) . 2_655
Eu10 Eu11 As23 54.6(3) 2_655 2_655
Eu10 Eu11 Eu13 68(2) . .
Eu11 Eu11 Eu13 85.2(4) 2_655 .
Eu12 Eu11 Eu13 6.1(5) . .
As23 Eu11 Eu13 65.8(3) . .
As18 Eu11 Eu13 125.6(4) . .
As4 Eu11 Eu13 137.7(3) 4 .
As19 Eu11 Eu13 85.9(4) . .
Eu10 Eu11 Eu13 80.8(6) 2_655 .
As23 Eu11 Eu13 52.8(3) 2_655 .
Eu10 Eu11 Eu1 89.5(15) . 7_556
Eu11 Eu11 Eu1 89.4(2) 2_655 7_556
Eu12 Eu11 Eu1 87.1(3) . 7_556
As23 Eu11 Eu1 149.0(2) . 7_556
As18 Eu11 Eu1 125.9(2) . 7_556
As4 Eu11 Eu1 49.77(9) 4 7_556
As19 Eu11 Eu1 49.37(11) . 7_556
Eu10 Eu11 Eu1 90.87(18) 2_655 7_556
As23 Eu11 Eu1 51.02(9) 2_655 7_556
Eu13 Eu11 Eu1 89.0(3) . 7_556
Eu10 Eu11 Eu5 70(2) . 4
Eu11 Eu11 Eu5 135.36(14) 2_655 4
Eu12 Eu11 Eu5 129.4(4) . 4
As23 Eu11 Eu5 134.3(2) . 4
As18 Eu11 Eu5 49.66(11) . 4
As4 Eu11 Eu5 53.19(11) 4 4
As19 Eu11 Eu5 52.57(13) . 4
Eu10 Eu11 Eu5 140.0(5) 2_655 4
As23 Eu11 Eu5 127.28(18) 2_655 4
Eu13 Eu11 Eu5 135.4(5) . 4
Eu1 Eu11 Eu5 76.31(12) 7_556 4
Eu13 Eu12 Eu10 155(2) . .
Eu13 Eu12 Eu13 50(2) . 2_655
Eu10 Eu12 Eu13 105.6(4) . 2_655
Eu13 Eu12 Eu11 145(2) . .
Eu10 Eu12 Eu11 11.4(3) . .
Eu13 Eu12 Eu11 95.3(4) 2_655 .
Eu13 Eu12 As23 93.0(19) . 2_655
Eu10 Eu12 As23 78.3(5) . 2_655
Eu13 Eu12 As23 74.6(4) 2_655 2_655
Eu11 Eu12 As23 70.2(3) . 2_655
Eu13 Eu12 As22 75.5(19) . .
Eu10 Eu12 As22 125.8(5) . .
Eu13 Eu12 As22 118.5(4) 2_655 .
Eu11 Eu12 As22 130.4(5) . .
As23 Eu12 As22 84.2(2) 2_655 .
Eu13 Eu12 As16 118(2) . .
Eu10 Eu12 As16 77.9(5) . .
Eu13 Eu12 As16 133.9(3) 2_655 .
Eu11 Eu12 As16 88.6(4) . .
As23 Eu12 As16 147.2(6) 2_655 .
As22 Eu12 As16 91.6(2) . .
Eu13 Eu12 Eu12 60(2) . 2_655
Eu10 Eu12 Eu12 95.7(4) . 2_655
Eu13 Eu12 Eu12 11.0(3) 2_655 2_655
Eu11 Eu12 Eu12 85.1(3) . 2_655
As23 Eu12 Eu12 67.2(3) 2_655 2_655
As22 Eu12 Eu12 123.6(3) . 2_655
As16 Eu12 Eu12 137.6(4) . 2_655
Eu13 Eu12 As21 45.2(19) . .
Eu10 Eu12 As21 136.1(4) . .
Eu13 Eu12 As21 72.8(4) 2_655 .
Eu11 Eu12 As21 138.4(3) . .
As23 Eu12 As21 137.9(5) 2_655 .
As22 Eu12 As21 88.4(3) . .
As16 Eu12 As21 74.22(19) . .
Eu12 Eu12 As21 83.2(3) 2_655 .
Eu13 Eu12 As23 99(2) . .
Eu10 Eu12 As23 60.2(3) . .
Eu13 Eu12 As23 57.8(2) 2_655 .
Eu11 Eu12 As23 55.6(2) . .
As23 Eu12 As23 98.8(2) 2_655 .
As22 Eu12 As23 173.9(5) . .
As16 Eu12 As23 88.6(2) . .
Eu12 Eu12 As23 53.8(3) 2_655 .
As21 Eu12 As23 85.8(3) . .
Eu13 Eu12 Eu9 89.3(19) . .
Eu10 Eu12 Eu9 87.1(4) . .
Eu13 Eu12 Eu9 84.2(3) 2_655 .
Eu11 Eu12 Eu9 90.9(2) . .
As23 Eu12 Eu9 149.7(3) 2_655 .
As22 Eu12 Eu9 125.4(3) . .
As16 Eu12 Eu9 49.84(11) . .
Eu12 Eu12 Eu9 88.3(3) 2_655 .
As21 Eu12 Eu9 49.09(14) . .
As23 Eu12 Eu9 51.12(12) . .
Eu13 Eu12 Eu8 75(2) . .
Eu10 Eu12 Eu8 127.5(5) . .
Eu13 Eu12 Eu8 121.1(4) 2_655 .
Eu11 Eu12 Eu8 139.0(4) . .
As23 Eu12 Eu8 133.6(3) 2_655 .
As22 Eu12 Eu8 49.48(13) . .
As16 Eu12 Eu8 53.16(13) . .
Eu12 Eu12 Eu8 132.1(2) 2_655 .
As21 Eu12 Eu8 52.31(14) . .
As23 Eu12 Eu8 127.0(2) . .
Eu9 Eu12 Eu8 76.00(15) . .
Eu12 Eu13 Eu13 119(2) . 2_655
Eu12 Eu13 As21 125(2) . .
Eu13 Eu13 As21 85.8(4) 2_655 .
Eu12 Eu13 Eu12 110(2) . 2_655
Eu13 Eu13 Eu12 11.1(4) 2_655 2_655
As21 Eu13 Eu12 96.1(6) . 2_655
Eu12 Eu13 As22 92(2) . .
Eu13 Eu13 As22 137.3(11) 2_655 .
As21 Eu13 As22 98.8(4) . .
Eu12 Eu13 As22 138.9(7) 2_655 .
Eu12 Eu13 As23 75.1(16) . 2_655
Eu13 Eu13 As23 78.2(9) 2_655 2_655
As21 Eu13 As23 158.8(11) . 2_655
Eu12 Eu13 As23 69.4(5) 2_655 2_655
As22 Eu13 As23 84.1(3) . 2_655
Eu12 Eu13 Eu10 20.3(18) . .
Eu13 Eu13 Eu10 99.1(4) 2_655 .
As21 Eu13 Eu10 128.5(7) . .
Eu12 Eu13 Eu10 89.4(5) 2_655 .
As22 Eu13 Eu10 110.0(7) . .
As23 Eu13 Eu10 68.6(4) 2_655 .
Eu12 Eu13 As16 53(2) . .
Eu13 Eu13 As16 134.6(8) 2_655 .
As21 Eu13 As16 74.6(4) . .
Eu12 Eu13 As16 134.2(4) 2_655 .
As22 Eu13 As16 86.8(6) . .
As23 Eu13 As16 126.6(8) 2_655 .
Eu10 Eu13 As16 65.7(6) . .
Eu12 Eu13 Eu11 29.4(19) . .
Eu13 Eu13 Eu11 90.2(4) 2_655 .
As21 Eu13 Eu11 132.5(6) . .
Eu12 Eu13 Eu11 80.2(4) 2_655 .
As22 Eu13 Eu11 115.0(7) . .
As23 Eu13 Eu11 62.1(3) 2_655 .
Eu10 Eu13 Eu11 9.8(2) . .
As16 Eu13 Eu11 75.0(5) . .
Eu12 Eu13 As23 70.8(18) . .
Eu13 Eu13 As23 57.8(4) 2_655 .
As21 Eu13 As23 89.4(3) . .
Eu12 Eu13 As23 53.8(3) 2_655 .
As22 Eu13 As23 162.9(10) . .
As23 Eu13 As23 93.7(3) 2_655 .
Eu10 Eu13 As23 54.0(3) . .
As16 Eu13 As23 81.0(4) . .
Eu11 Eu13 As23 50.2(2) . .
Eu12 Eu13 Eu8 96(2) . .
Eu13 Eu13 Eu8 139.5(3) 2_655 .
As21 Eu13 Eu8 55.7(3) . .
Eu12 Eu13 Eu8 150.5(5) 2_655 .
As22 Eu13 Eu8 51.2(3) . .
As23 Eu13 Eu8 134.4(5) 2_655 .
Eu10 Eu13 Eu8 114.1(8) . .
As16 Eu13 Eu8 52.6(3) . .
Eu11 Eu13 Eu8 124.0(8) . .
As23 Eu13 Eu8 125.9(5) . .
Eu12 Eu13 Eu9 81.1(19) . .
Eu13 Eu13 Eu9 88.3(6) 2_655 .
As21 Eu13 Eu9 50.1(2) . .
Eu12 Eu13 Eu9 91.6(3) 2_655 .
As22 Eu13 Eu9 126.9(6) . .
As23 Eu13 Eu9 141.7(5) 2_655 .
Eu10 Eu13 Eu9 78.7(5) . .
As16 Eu13 Eu9 47.8(3) . .
Eu11 Eu13 Eu9 82.5(4) . .
As23 Eu13 Eu9 49.78(19) . .
Eu8 Eu13 Eu9 76.8(3) . .
As24 Eu14 As8 173.44(7) 2_655 7
As24 Eu14 As22 97.04(7) 2_655 2_655
As8 Eu14 As22 87.16(6) 7 2_655
As24 Eu14 As1 91.39(6) 2_655 8
As8 Eu14 As1 83.83(6) 7 8
As22 Eu14 As1 86.33(6) 2_655 8
As24 Eu14 As21 88.59(7) 2_655 .
As8 Eu14 As21 95.69(7) 7 .
As22 Eu14 As21 99.65(7) 2_655 .
As1 Eu14 As21 173.97(7) 8 .
As24 Eu14 As20 84.85(6) 2_655 .
As8 Eu14 As20 90.56(6) 7 .
As22 Eu14 As20 175.00(7) 2_655 .
As1 Eu14 As20 89.00(6) 8 .
As21 Eu14 As20 84.99(7) . .
As24 Eu14 In18 45.18(5) 2_655 3_545
As8 Eu14 In18 139.89(6) 7 3_545
As22 Eu14 In18 93.28(5) 2_655 3_545
As1 Eu14 In18 136.26(6) 8 3_545
As21 Eu14 In18 44.67(5) . 3_545
As20 Eu14 In18 91.33(5) . 3_545
As24 Eu14 In15 140.34(6) 2_655 .
As8 Eu14 In15 44.71(5) 7 .
As22 Eu14 In15 43.86(5) 2_655 .
As1 Eu14 In15 92.00(5) 8 .
As21 Eu14 In15 91.87(6) . .
As20 Eu14 In15 134.70(6) . .
In18 Eu14 In15 117.30(5) 3_545 .
As24 Eu14 In14 88.55(6) 2_655 2_655
As8 Eu14 In14 91.08(5) 7 2_655
As22 Eu14 In14 43.56(5) 2_655 2_655
As1 Eu14 In14 43.75(5) 8 2_655
As21 Eu14 In14 142.26(6) . 2_655
As20 Eu14 In14 132.13(6) . 2_655
In18 Eu14 In14 116.24(3) 3_545 2_655
In15 Eu14 In14 67.62(4) . 2_655
As24 Eu14 In12 91.45(6) 2_655 .
As8 Eu14 In12 88.33(5) 7 .
As22 Eu14 In12 141.52(6) 2_655 .
As1 Eu14 In12 131.06(6) 8 .
As21 Eu14 In12 42.92(5) . .
As20 Eu14 In12 42.74(5) . .
In18 Eu14 In12 66.97(3) 3_545 .
In15 Eu14 In12 115.09(4) . .
In14 Eu14 In12 174.80(5) 2_655 .
As24 Eu14 In1 42.69(5) 2_655 4_545
As8 Eu14 In1 131.97(6) 7 4_545
As22 Eu14 In1 138.22(6) 2_655 4_545
As1 Eu14 In1 84.60(5) 8 4_545
As21 Eu14 In1 91.32(6) . 4_545
As20 Eu14 In1 42.77(5) . 4_545
In18 Eu14 In1 67.02(4) 3_545 4_545
In15 Eu14 In1 175.67(4) . 4_545
In14 Eu14 In1 111.22(5) 2_655 4_545
In12 Eu14 In1 65.73(4) . 4_545
As24 Eu14 In4 131.97(6) 2_655 7
As8 Eu14 In4 42.51(5) 7 7
As22 Eu14 In4 91.72(5) 2_655 7
As1 Eu14 In4 42.05(5) 8 7
As21 Eu14 In4 136.24(6) . 7
As20 Eu14 In4 83.61(5) . 7
In18 Eu14 In4 174.57(5) 3_545 7
In15 Eu14 In4 67.94(4) . 7
In14 Eu14 In4 66.45(4) 2_655 7
In12 Eu14 In4 110.00(4) . 7
In1 Eu14 In4 107.74(4) 4_545 7
As5 In1 As24 114.38(9) . 3_455
As5 In1 As20 111.38(10) . 4
As24 In1 As20 106.64(9) 3_455 4
As5 In1 As1 112.20(10) . .
As24 In1 As1 106.28(9) 3_455 .
As20 In1 As1 105.36(8) 4 .
As5 In1 Eu3 135.87(8) . 6_566
As24 In1 Eu3 109.75(7) 3_455 6_566
As20 In1 Eu3 53.26(6) 4 6_566
As1 In1 Eu3 52.97(5) . 6_566
As5 In1 Eu14 138.98(8) . 4
As24 In1 Eu14 51.94(6) 3_455 4
As20 In1 Eu14 55.60(6) 4 4
As1 In1 Eu14 108.82(7) . 4
Eu3 In1 Eu14 71.94(4) 6_566 4
As5 In1 Eu3 140.97(8) . 2
As24 In1 Eu3 51.53(6) 3_455 2
As20 In1 Eu3 107.65(7) 4 2
As1 In1 Eu3 55.98(6) . 2
Eu3 In1 Eu3 71.00(4) 6_566 2
Eu14 In1 Eu3 66.77(4) 4 2
As3 In2 As9 113.25(9) 2 .
As3 In2 As6 113.86(9) 2 .
As9 In2 As6 106.01(9) . .
As3 In2 As2 111.63(10) 2 .
As9 In2 As2 104.68(9) . .
As6 In2 As2 106.74(9) . .
As3 In2 Eu2 138.93(8) 2 .
As9 In2 Eu2 107.82(7) . .
As6 In2 Eu2 51.59(6) . .
As2 In2 Eu2 56.08(6) . .
As3 In2 Eu7 140.84(8) 2 .
As9 In2 Eu7 55.79(6) . .
As6 In2 Eu7 51.35(6) . .
As2 In2 Eu7 107.51(7) . .
Eu2 In2 Eu7 66.11(3) . .
As3 In2 Eu4 137.15(8) 2 .
As9 In2 Eu4 53.21(6) . .
As6 In2 Eu4 108.98(7) . .
As2 In2 Eu4 52.44(6) . .
Eu2 In2 Eu4 70.87(3) . .
Eu7 In2 Eu4 70.86(4) . .
As11 In3 As2 120.40(9) . 2
As11 In3 As4 108.31(9) . .
As2 In3 As4 109.45(9) 2 .
As11 In3 As7 110.71(9) . .
As2 In3 As7 102.15(8) 2 .
As4 In3 As7 104.68(8) . .
As11 In3 Eu5 57.94(6) . .
As2 In3 Eu5 161.32(8) 2 .
As4 In3 Eu5 58.61(6) . .
As7 In3 Eu5 95.17(7) . .
As11 In3 Eu2 143.73(7) . 2
As2 In3 Eu2 56.19(6) 2 2
As4 In3 Eu2 54.22(6) . 2
As7 In3 Eu2 104.86(7) . 2
Eu5 In3 Eu2 112.66(5) . 2
As11 In3 Eu1 134.56(7) . 6
As2 In3 Eu1 105.04(7) 2 6
As4 In3 Eu1 51.19(6) . 6
As7 In3 Eu1 55.28(6) . 6
Eu5 In3 Eu1 79.15(4) . 6
Eu2 In3 Eu1 63.69(3) 2 6
As3 In4 As10 113.92(9) . .
As3 In4 As1 113.01(10) . 2
As10 In4 As1 106.55(9) . 2
As3 In4 As8 111.46(9) . .
As10 In4 As8 106.84(9) . .
As1 In4 As8 104.40(9) 2 .
As3 In4 Eu6 138.96(8) . .
As10 In4 Eu6 51.66(6) . .
As1 In4 Eu6 108.03(7) 2 .
As8 In4 Eu6 56.13(6) . .
As3 In4 Eu3 140.98(8) . .
As10 In4 Eu3 51.71(6) . .
As1 In4 Eu3 55.95(6) 2 .
As8 In4 Eu3 107.56(7) . .
Eu6 In4 Eu3 66.31(3) . .
As3 In4 Eu14 136.88(8) . 7
As10 In4 Eu14 109.18(7) . 7
As1 In4 Eu14 53.14(6) 2 7
As8 In4 Eu14 52.29(6) . 7
Eu6 In4 Eu14 70.88(4) . 7
Eu3 In4 Eu14 70.86(3) . 7
As3 In5 As11 117.59(9) . .
As3 In5 As12 112.32(8) . .
As11 In5 As12 104.39(9) . .
As3 In5 As6 111.98(9) . .
As11 In5 As6 104.75(8) . .
As12 In5 As6 104.67(8) . .
As3 In5 Eu7 140.85(7) . .
As11 In5 Eu7 101.56(7) . .
As12 In5 Eu7 53.48(6) . .
As6 In5 Eu7 53.36(5) . .
As5 In6 As15 117.91(9) . 4
As5 In6 As24 112.87(9) . 4
As15 In6 As24 103.98(9) 4 4
As5 In6 As10 112.50(9) . .
As15 In6 As10 104.16(9) 4 .
As24 In6 As10 104.05(9) 4 .
As5 In6 Eu3 141.11(8) . .
As15 In6 Eu3 100.97(7) 4 .
As24 In6 Eu3 52.92(6) 4 .
As10 In6 Eu3 53.17(6) . .
As5 In7 As12 114.26(9) . .
As5 In7 As13 111.42(9) . 7_556
As12 In7 As13 106.42(9) . 7_556
As5 In7 As9 112.24(10) . .
As12 In7 As9 106.32(8) . .
As13 In7 As9 105.59(8) 7_556 .
As5 In7 Eu7 136.02(8) . 7_556
As12 In7 Eu7 109.73(7) . 7_556
As13 In7 Eu7 53.38(6) 7_556 7_556
As9 In7 Eu7 53.07(6) . 7_556
As5 In7 Eu4 138.95(8) . 7_556
As12 In7 Eu4 51.71(6) . 7_556
As13 In7 Eu4 55.66(6) 7_556 7_556
As9 In7 Eu4 108.81(7) . 7_556
Eu7 In7 Eu4 71.98(4) 7_556 7_556
As5 In7 Eu7 140.85(8) . .
As12 In7 Eu7 51.65(6) . .
As13 In7 Eu7 107.72(7) 7_556 .
As9 In7 Eu7 55.89(6) . .
Eu7 In7 Eu7 71.01(4) 7_556 .
Eu4 In7 Eu7 66.72(3) 7_556 .
As11 In8 As8 120.03(10) . .
As11 In8 As16 108.51(9) . .
As8 In8 As16 109.74(9) . .
As11 In8 As14 110.45(9) . .
As8 In8 As14 101.84(8) . .
As16 In8 As14 105.20(9) . .
As11 In8 Eu8 58.09(6) . .
As8 In8 Eu8 161.60(8) . .
As16 In8 Eu8 58.71(6) . .
As14 In8 Eu8 95.38(7) . .
As11 In8 Eu6 143.88(7) . .
As8 In8 Eu6 56.34(6) . .
As16 In8 Eu6 54.37(6) . .
As14 In8 Eu6 105.09(7) . .
Eu8 In8 Eu6 112.93(5) . .
As11 In8 Eu9 134.65(7) . .
As8 In8 Eu9 105.32(7) . .
As16 In8 Eu9 51.54(6) . .
As14 In8 Eu9 55.40(6) . .
Eu8 In8 Eu9 79.21(4) . .
Eu6 In8 Eu9 64.06(4) . .
As15 In9 As13 120.60(10) 6_556 .
As15 In9 As19 108.09(9) 6_556 7_556
As13 In9 As19 108.50(9) . 7_556
As15 In9 As7 110.94(9) 6_556 6_556
As13 In9 As7 102.81(9) . 6_556
As19 In9 As7 104.78(9) 7_556 6_556
As15 In9 Eu5 57.94(6) 6_556 6_556
As13 In9 Eu5 160.51(8) . 6_556
As19 In9 Eu5 58.62(6) 7_556 6_556
As7 In9 Eu5 95.08(7) 6_556 6_556
As15 In9 Eu4 143.30(8) 6_556 .
As13 In9 Eu4 55.63(6) . .
As19 In9 Eu4 53.90(6) 7_556 .
As7 In9 Eu4 104.98(7) 6_556 .
Eu5 In9 Eu4 112.37(5) 6_556 .
As15 In9 Eu1 134.51(8) 6_556 .
As13 In9 Eu1 104.88(7) . .
As19 In9 Eu1 51.36(6) 7_556 .
As7 In9 Eu1 55.17(6) 6_556 .
Eu5 In9 Eu1 79.02(4) 6_556 .
Eu4 In9 Eu1 63.75(3) . .
As10 In10 As19 105.94(10) . .
As10 In10 As16 111.24(10) . .
As19 In10 As16 103.59(8) . .
As10 In10 As12 117.33(7) . .
As19 In10 As12 111.83(10) . .
As16 In10 As12 106.12(9) . .
As10 In10 Eu4 144.03(8) . 7_556
As19 In10 Eu4 58.12(6) . 7_556
As16 In10 Eu4 104.15(7) . 7_556
As12 In10 Eu4 55.72(6) . 7_556
As10 In10 Eu6 55.28(6) . .
As19 In10 Eu6 104.10(7) . .
As16 In10 Eu6 57.90(7) . .
As12 In10 Eu6 143.54(8) . .
Eu4 In10 Eu6 153.28(4) 7_556 .
As18 In11 As20 108.50(9) 4_545 6_556
As18 In11 As17 103.78(8) 4_545 .
As20 In11 As17 109.10(10) 6_556 .
As18 In11 As13 108.50(9) 4_545 .
As20 In11 As13 116.95(8) 6_556 .
As17 In11 As13 109.20(9) . .
As18 In11 Eu7 108.37(7) 4_545 .
As20 In11 Eu7 142.61(7) 6_556 .
As17 In11 Eu7 55.44(7) . .
As13 In11 Eu7 55.07(6) . .
As18 In11 Eu3 108.37(7) 4_545 4_545
As20 In11 Eu3 54.95(6) 6_556 4_545
As17 In11 Eu3 55.46(7) . 4_545
As13 In11 Eu3 142.63(7) . 4_545
Eu7 In11 Eu3 106.74(5) . 4_545
As18 In11 Eu6 54.63(6) 4_545 4_545
As20 In11 Eu6 55.33(6) 6_556 4_545
As17 In11 Eu6 108.12(7) . 4_545
As13 In11 Eu6 141.94(7) . 4_545
Eu7 In11 Eu6 155.68(5) . 4_545
Eu3 In11 Eu6 68.54(4) 4_545 4_545
As18 In11 Eu2 54.62(6) 4_545 .
As20 In11 Eu2 142.03(7) 6_556 .
As17 In11 Eu2 108.12(7) . .
As13 In11 Eu2 55.36(6) . .
Eu7 In11 Eu2 68.55(4) . .
Eu3 In11 Eu2 155.68(5) 4_545 .
Eu6 In11 Eu2 105.44(5) 4_545 .
As15 In12 As20 120.45(9) . .
As15 In12 As21 108.25(9) . .
As20 In12 As21 108.76(10) . .
As15 In12 As14 110.63(10) . .
As20 In12 As14 102.78(9) . .
As21 In12 As14 104.85(9) . .
As15 In12 Eu8 58.09(6) . .
As20 In12 Eu8 160.67(8) . .
As21 In12 Eu8 58.55(7) . .
As14 In12 Eu8 95.02(7) . .
As15 In12 Eu14 143.46(8) . .
As20 In12 Eu14 55.69(6) . .
As21 In12 Eu14 54.09(6) . .
As14 In12 Eu14 105.19(7) . .
Eu8 In12 Eu14 112.48(5) . .
As15 In12 Eu9 134.45(8) . .
As20 In12 Eu9 105.09(7) . .
As21 In12 Eu9 51.43(6) . .
As14 In12 Eu9 55.18(6) . .
Eu8 In12 Eu9 78.93(4) . .
Eu14 In12 Eu9 64.03(3) . .
As18 In13 As14 108.41(10) . 7
As18 In13 As7 108.34(9) . 7
As14 In13 As7 114.82(7) 7 7
As18 In13 As23 103.51(7) . .
As14 In13 As23 110.56(10) 7 .
As7 In13 As23 110.53(10) 7 .
As18 In13 Eu2 55.78(6) . 4
As14 In13 Eu2 142.16(8) 7 4
As7 In13 Eu2 54.75(6) 7 4
As23 In13 Eu2 106.78(7) . 4
As18 In13 Eu6 55.78(6) . .
As14 In13 Eu6 54.79(6) 7 .
As7 In13 Eu6 142.05(8) 7 .
As23 In13 Eu6 106.91(8) . .
Eu2 In13 Eu6 108.32(5) 4 .
As18 In13 Eu9 108.82(7) . .
As14 In13 Eu9 54.71(6) 7 .
As7 In13 Eu9 142.71(8) 7 .
As23 In13 Eu9 57.08(7) . .
Eu2 In13 Eu9 156.95(4) 4 .
Eu6 In13 Eu9 66.41(4) . .
As18 In13 Eu1 108.78(7) . 8
As14 In13 Eu1 142.67(8) 7 8
As7 In13 Eu1 54.76(6) 7 8
As23 In13 Eu1 56.99(7) . 8
Eu2 In13 Eu1 66.35(4) 4 8
Eu6 In13 Eu1 156.96(4) . 8
Eu9 In13 Eu1 109.11(5) . 8
As18 In13 Eu10 49.3(2) . .
As14 In13 Eu10 115.3(4) 7 .
As7 In13 Eu10 129.5(4) 7 .
As23 In13 Eu10 54.87(19) . .
Eu2 In13 Eu10 81.7(4) 4 .
Eu6 In13 Eu10 69.8(3) . .
Eu9 In13 Eu10 75.4(4) . .
Eu1 In13 Eu10 87.1(3) 8 .
As22 In14 As17 104.39(7) . .
As22 In14 As1 108.15(10) . 7_556
As17 In14 As1 108.70(10) . 7_556
As22 In14 As9 108.03(9) . 7_556
As17 In14 As9 108.72(10) . 7_556
As1 In14 As9 118.01(7) 7_556 7_556
As22 In14 Eu3 108.99(7) . 4_545
As17 In14 Eu3 55.36(7) . 4_545
As1 In14 Eu3 54.52(6) 7_556 4_545
As9 In14 Eu3 142.41(8) 7_556 4_545
As22 In14 Eu7 108.91(7) . .
As17 In14 Eu7 55.32(7) . .
As1 In14 Eu7 142.38(8) 7_556 .
As9 In14 Eu7 54.58(6) 7_556 .
Eu3 In14 Eu7 106.34(5) 4_545 .
As22 In14 Eu14 54.71(6) . 2_655
As17 In14 Eu14 108.31(7) . 2_655
As1 In14 Eu14 54.88(6) 7_556 2_655
As9 In14 Eu14 142.18(8) 7_556 2_655
Eu3 In14 Eu14 68.82(4) 4_545 2_655
Eu7 In14 Eu14 156.06(4) . 2_655
As22 In14 Eu4 54.55(6) . 7_556
As17 In14 Eu4 108.29(7) . 7_556
As1 In14 Eu4 142.22(8) 7_556 7_556
As9 In14 Eu4 54.92(6) 7_556 7_556
Eu3 In14 Eu4 156.03(4) 4_545 7_556
Eu7 In14 Eu4 68.87(4) . 7_556
Eu14 In14 Eu4 105.56(5) 2_655 7_556
As22 In15 As8 108.84(9) 2_655 7
As22 In15 As2 108.87(9) 2_655 8
As8 In15 As2 114.79(8) 7 8
As22 In15 As23 102.95(8) 2_655 .
As8 In15 As23 110.40(10) 7 .
As2 In15 As23 110.31(9) 8 .
As22 In15 Eu4 55.71(6) 2_655 8
As8 In15 Eu4 142.61(8) 7 8
As2 In15 Eu4 55.24(6) 8 8
As23 In15 Eu4 106.48(8) . 8
As22 In15 Eu14 55.84(6) 2_655 .
As8 In15 Eu14 55.08(6) 7 .
As2 In15 Eu14 142.60(7) 8 .
As23 In15 Eu14 106.60(7) . .
Eu4 In15 Eu14 108.32(5) 8 .
As22 In15 Eu9 108.71(7) 2_655 .
As8 In15 Eu9 54.62(6) 7 .
As2 In15 Eu9 142.25(7) 8 .
As23 In15 Eu9 56.99(7) . .
Eu4 In15 Eu9 156.66(5) 8 .
Eu14 In15 Eu9 66.42(3) . .
As22 In15 Eu1 108.61(7) 2_655 8
As8 In15 Eu1 142.37(7) 7 8
As2 In15 Eu1 54.63(6) 8 8
As23 In15 Eu1 56.91(7) . 8
Eu4 In15 Eu1 66.39(4) 8 8
Eu14 In15 Eu1 156.71(5) . 8
Eu9 In15 Eu1 108.84(5) . 8
As4 In16 As4 103.81(12) . 2
As4 In16 As6 106.12(7) . .
As4 In16 As6 111.64(7) 2 .
As4 In16 As6 111.64(7) . 2
As4 In16 As6 106.12(7) 2 2
As6 In16 As6 116.80(12) . 2
As4 In16 Eu2 58.21(5) . 2
As4 In16 Eu2 104.11(6) 2 2
As6 In16 Eu2 143.78(6) . 2
As6 In16 Eu2 55.50(5) 2 2
As4 In16 Eu2 104.11(6) . .
As4 In16 Eu2 58.21(5) 2 .
As6 In16 Eu2 55.50(5) . .
As6 In16 Eu2 143.78(6) 2 .
Eu2 In16 Eu2 153.48(7) 2 .
As3 In17 As3 109.58(15) . 2
As3 In17 As5 109.86(6) . .
As3 In17 As5 108.56(6) 2 .
As3 In17 As5 108.56(6) . 2
As3 In17 As5 109.87(6) 2 2
As5 In17 As5 110.40(15) . 2
As21 In18 As21 103.62(13) 4 3_455
As21 In18 As24 105.90(7) 4 4
As21 In18 As24 111.53(7) 3_455 4
As21 In18 As24 111.53(7) 4 3_455
As21 In18 As24 105.90(7) 3_455 3_455
As24 In18 As24 117.56(13) 4 3_455
As21 In18 Eu14 57.82(6) 4 4
As21 In18 Eu14 104.20(7) 3_455 4
As24 In18 Eu14 143.66(6) 4 4
As24 In18 Eu14 55.62(5) 3_455 4
As21 In18 Eu14 104.20(7) 4 3_455
As21 In18 Eu14 57.82(6) 3_455 3_455
As24 In18 Eu14 55.62(5) 4 3_455
As24 In18 Eu14 143.66(6) 3_455 3_455
Eu14 In18 Eu14 153.13(7) 4 3_455
In4 As1 In1 103.93(8) 2 .
In4 As1 In14 106.10(9) 2 7_556
In1 As1 In14 105.53(9) . 7_556
In4 As1 Eu3 167.87(10) 2 6_566
In1 As1 Eu3 83.44(7) . 6_566
In14 As1 Eu3 80.66(7) 7_556 6_566
In4 As1 Eu14 84.81(7) 2 8_456
In1 As1 Eu14 166.48(9) . 8_456
In14 As1 Eu14 81.37(7) 7_556 8_456
Eu3 As1 Eu14 86.31(6) 6_566 8_456
In4 As1 Eu3 81.76(7) 2 2
In1 As1 Eu3 81.29(7) . 2
In14 As1 Eu3 167.58(9) 7_556 2
Eu3 As1 Eu3 89.98(6) 6_566 2
Eu14 As1 Eu3 89.94(6) 8_456 2
In3 As2 In2 103.98(9) 2 .
In3 As2 In15 106.20(9) 2 8_456
In2 As2 In15 106.80(9) . 8_456
In3 As2 Eu1 86.68(7) 2 .
In2 As2 Eu1 164.20(10) . .
In15 As2 Eu1 80.71(7) 8_456 .
In3 As2 Eu4 166.57(9) 2 .
In2 As2 Eu4 85.14(7) . .
In15 As2 Eu4 79.95(7) 8_456 .
Eu1 As2 Eu4 82.50(6) . .
In3 As2 Eu2 81.47(7) 2 .
In2 As2 Eu2 81.36(7) . .
In15 As2 Eu2 166.56(9) 8_456 .
Eu1 As2 Eu2 88.88(6) . .
Eu4 As2 Eu2 90.34(7) . .
In5 As3 In2 108.29(10) . 2
In5 As3 In17 111.02(9) . .
In2 As3 In17 108.71(10) 2 .
In5 As3 In4 108.13(10) . .
In2 As3 In4 112.14(9) 2 .
In17 As3 In4 108.57(11) . .
In16 As4 In3 103.41(9) . .
In16 As4 Eu1 156.52(10) . 6
In3 As4 Eu1 85.77(7) . 6
In16 As4 Eu11 102.9(2) . 4_545
In3 As4 Eu11 146.8(2) . 4_545
Eu1 As4 Eu11 77.91(17) 6 4_545
In16 As4 Eu2 77.29(6) . 2
In3 As4 Eu2 82.87(7) . 2
Eu1 As4 Eu2 82.58(6) 6 2
Eu11 As4 Eu2 122.64(18) 4_545 2
In16 As4 Eu5 102.25(7) . .
In3 As4 Eu5 77.93(7) . .
Eu1 As4 Eu5 100.79(7) 6 .
Eu11 As4 Eu5 77.02(18) 4_545 .
Eu2 As4 Eu5 160.16(9) 2 .
In16 As4 Eu10 109.8(2) . 4_545
In3 As4 Eu10 137.2(2) . 4_545
Eu1 As4 Eu10 74.4(2) 6 4_545
Eu11 As4 Eu10 9.64(19) 4_545 4_545
Eu2 As4 Eu10 129.8(2) 2 4_545
Eu5 As4 Eu10 69.4(2) . 4_545
In7 As5 In17 108.97(12) . .
In7 As5 In6 107.92(11) . .
In17 As5 In6 110.20(8) . .
In7 As5 In1 113.17(8) . .
In17 As5 In1 108.74(11) . .
In6 As5 In1 107.83(11) . .
In16 As6 In5 106.25(8) . .
In16 As6 In2 104.55(9) . .
In5 As6 In2 106.79(9) . .
In16 As6 Eu7 162.87(10) . .
In5 As6 Eu7 82.78(7) . .
In2 As6 Eu7 86.11(7) . .
In16 As6 Eu2 79.48(7) . .
In5 As6 Eu2 163.86(10) . .
In2 As6 Eu2 85.78(7) . .
Eu7 As6 Eu2 88.13(6) . .
In3 As7 In9 102.44(8) . 6
In3 As7 In13 105.88(9) . 7
In9 As7 In13 106.41(10) 6 7
In3 As7 Eu2 166.26(10) . 6
In9 As7 Eu2 87.06(7) 6 6
In13 As7 Eu2 80.42(7) 7 6
In3 As7 Eu1 86.23(7) . 2
In9 As7 Eu1 166.49(9) 6 2
In13 As7 Eu1 80.66(7) 7 2
Eu2 As7 Eu1 82.74(6) 6 2
In3 As7 Eu1 81.94(7) . 6
In9 As7 Eu1 82.10(7) 6 6
In13 As7 Eu1 166.44(9) 7 6
Eu2 As7 Eu1 89.67(6) 6 6
Eu1 As7 Eu1 88.98(7) 2 6
In8 As8 In4 103.65(9) . .
In8 As8 In15 106.44(9) . 7
In4 As8 In15 106.99(10) . 7
In8 As8 Eu9 86.63(8) . 7
In4 As8 Eu9 164.27(10) . 7
In15 As8 Eu9 80.82(7) 7 7
In8 As8 Eu14 166.40(10) . 7
In4 As8 Eu14 85.20(7) . 7
In15 As8 Eu14 80.21(7) 7 7
Eu9 As8 Eu14 82.71(6) 7 7
In8 As8 Eu6 80.95(7) . .
In4 As8 Eu6 81.12(7) . .
In15 As8 Eu6 166.86(9) 7 .
Eu9 As8 Eu6 88.93(6) 7 .
Eu14 As8 Eu6 90.40(6) 7 .
In2 As9 In7 104.15(9) . .
In2 As9 In14 105.90(9) . 7_556
In7 As9 In14 105.41(9) . 7_556
In2 As9 Eu7 168.06(10) . 7_556
In7 As9 Eu7 83.34(7) . 7_556
In14 As9 Eu7 80.50(7) 7_556 7_556
In2 As9 Eu4 84.83(7) . .
In7 As9 Eu4 166.52(10) . .
In14 As9 Eu4 81.19(7) 7_556 .
Eu7 As9 Eu4 86.26(6) 7_556 .
In2 As9 Eu7 82.10(7) . .
In7 As9 Eu7 81.42(7) . .
In14 As9 Eu7 167.43(9) 7_556 .
Eu7 As9 Eu7 89.99(6) 7_556 .
Eu4 As9 Eu7 90.05(6) . .
In10 As10 In4 104.74(9) . .
In10 As10 In6 105.82(10) . .
In4 As10 In6 106.37(10) . .
In10 As10 Eu6 79.95(7) . .
In4 As10 Eu6 85.66(7) . .
In6 As10 Eu6 164.35(10) . .
In10 As10 Eu3 163.30(10) . .
In4 As10 Eu3 85.73(7) . .
In6 As10 Eu3 83.02(7) . .
Eu6 As10 Eu3 88.06(7) . .
In5 As11 In3 101.76(9) . .
In5 As11 In8 101.83(9) . .
In3 As11 In8 105.20(8) . .
In5 As11 Eu5 104.88(8) . .
In3 As11 Eu5 79.36(7) . .
In8 As11 Eu5 151.35(10) . .
In5 As11 Eu8 104.94(8) . .
In3 As11 Eu8 151.46(9) . .
In8 As11 Eu8 79.09(7) . .
Eu5 As11 Eu8 84.18(6) . .
In10 As12 In5 106.30(9) . .
In10 As12 In7 104.39(9) . .
In5 As12 In7 106.50(9) . .
In10 As12 Eu7 163.42(10) . .
In5 As12 Eu7 82.77(7) . .
In7 As12 Eu7 85.68(7) . .
In10 As12 Eu4 79.18(7) . 7_556
In5 As12 Eu4 164.49(10) . 7_556
In7 As12 Eu4 85.61(7) . 7_556
Eu7 As12 Eu4 88.67(6) . 7_556
In9 As13 In7 104.71(9) . 7_556
In9 As13 In11 105.23(9) . .
In7 As13 In11 105.61(9) 7_556 .
In9 As13 Eu7 168.63(10) . .
In7 As13 Eu7 83.12(7) 7_556 .
In11 As13 Eu7 80.03(7) . .
In9 As13 Eu2 85.80(7) . .
In7 As13 Eu2 165.31(9) 7_556 .
In11 As13 Eu2 80.86(7) . .
Eu7 As13 Eu2 85.10(6) . .
In9 As13 Eu4 81.86(7) . .
In7 As13 Eu4 81.67(7) 7_556 .
In11 As13 Eu4 167.76(10) . .
Eu7 As13 Eu4 91.30(6) . .
Eu2 As13 Eu4 89.87(6) . .
In13 As14 In8 106.26(10) 7 .
In13 As14 In12 106.45(9) 7 .
In8 As14 In12 102.32(8) . .
In13 As14 Eu6 80.46(7) 7 7
In8 As14 Eu6 166.20(10) . 7
In12 As14 Eu6 86.87(8) . 7
In13 As14 Eu9 80.75(7) 7 7
In8 As14 Eu9 86.34(7) . 7
In12 As14 Eu9 166.32(10) . 7
Eu6 As14 Eu9 82.85(6) 7 7
In13 As14 Eu9 166.62(9) 7 .
In8 As14 Eu9 81.59(7) . .
In12 As14 Eu9 81.82(7) . .
Eu6 As14 Eu9 89.68(7) 7 .
Eu9 As14 Eu9 89.11(6) 7 .
In6 As15 In9 101.75(9) 4_545 6
In6 As15 In12 101.78(10) 4_545 .
In9 As15 In12 104.77(9) 6 .
In6 As15 Eu5 105.15(9) 4_545 .
In9 As15 Eu5 79.53(8) 6 .
In12 As15 Eu5 151.24(10) . .
In6 As15 Eu8 105.20(8) 4_545 .
In9 As15 Eu8 151.30(10) 6 .
In12 As15 Eu8 79.28(7) . .
Eu5 As15 Eu8 84.06(6) . .
In10 As16 In8 103.29(10) . .
In10 As16 Eu9 157.20(11) . .
In8 As16 Eu9 85.37(7) . .
In10 As16 Eu12 102.8(3) . .
In8 As16 Eu12 147.1(3) . .
Eu9 As16 Eu12 78.1(2) . .
In10 As16 Eu6 77.66(8) . .
In8 As16 Eu6 82.63(7) . .
Eu9 As16 Eu6 82.70(6) . .
Eu12 As16 Eu6 122.4(2) . .
In10 As16 Eu8 101.99(9) . .
In8 As16 Eu8 77.96(7) . .
Eu9 As16 Eu8 100.44(7) . .
Eu12 As16 Eu8 77.4(2) . .
Eu6 As16 Eu8 159.98(9) . .
In10 As16 Eu13 110.2(3) . .
In8 As16 Eu13 137.5(3) . .
Eu9 As16 Eu13 73.9(3) . .
Eu12 As16 Eu13 9.6(3) . .
Eu6 As16 Eu13 129.1(2) . .
Eu8 As16 Eu13 70.2(2) . .
In14 As17 In11 104.06(7) . .
In14 As17 Eu7 80.15(7) . .
In11 As17 Eu7 79.73(8) . .
In14 As17 Eu3 80.09(8) . 4_545
In11 As17 Eu3 79.72(7) . 4_545
Eu7 As17 Eu3 146.95(6) . 4_545
In14 As17 Eu5 170.54(9) . .
In11 As17 Eu5 85.40(8) . .
Eu7 As17 Eu5 101.91(8) . .
Eu3 As17 Eu5 101.92(8) 4_545 .
In14 As17 Eu8 85.05(8) . .
In11 As17 Eu8 170.89(9) . .
Eu7 As17 Eu8 102.19(8) . .
Eu3 As17 Eu8 102.20(8) 4_545 .
Eu5 As17 Eu8 85.49(5) . .
In13 As18 In11 105.19(8) . 4
In13 As18 Eu10 88.3(3) . .
In11 As18 Eu10 163.6(2) 4 .
In13 As18 Eu5 166.69(10) . 4
In11 As18 Eu5 88.12(8) 4 4
Eu10 As18 Eu5 78.5(3) . 4
In13 As18 Eu11 86.09(14) . .
In11 As18 Eu11 168.53(14) 4 .
Eu10 As18 Eu11 11.7(4) . .
Eu5 As18 Eu11 80.61(13) 4 .
In13 As18 Eu2 80.12(7) . 4
In11 As18 Eu2 81.82(7) 4 4
Eu10 As18 Eu2 110.1(4) . 4
Eu5 As18 Eu2 102.21(7) 4 4
Eu11 As18 Eu2 98.4(2) . 4
In13 As18 Eu6 80.12(7) . .
In11 As18 Eu6 81.81(7) 4 .
Eu10 As18 Eu6 91.7(5) . .
Eu5 As18 Eu6 102.22(8) 4 .
Eu11 As18 Eu6 102.5(2) . .
Eu2 As18 Eu6 149.98(7) 4 .
In10 As19 In9 103.86(10) . 7_556
In10 As19 Eu10 97.1(5) . .
In9 As19 Eu10 150.0(5) 7_556 .
In10 As19 Eu1 156.58(10) . 7_556
In9 As19 Eu1 85.74(7) 7_556 7_556
Eu10 As19 Eu1 83.3(4) . 7_556
In10 As19 Eu4 77.32(7) . 7_556
In9 As19 Eu4 83.22(7) 7_556 7_556
Eu10 As19 Eu4 122.7(4) . 7_556
Eu1 As19 Eu4 82.79(6) 7_556 7_556
In10 As19 Eu11 105.76(16) . .
In9 As19 Eu11 143.34(17) 7_556 .
Eu10 As19 Eu11 8.7(5) . .
Eu1 As19 Eu11 75.45(14) 7_556 .
Eu4 As19 Eu11 124.08(15) 7_556 .
In10 As19 Eu5 102.41(8) . 4
In9 As19 Eu5 78.00(7) 7_556 4
Eu10 As19 Eu5 76.7(4) . 4
Eu1 As19 Eu5 100.46(7) 7_556 4
Eu4 As19 Eu5 160.61(9) 7_556 4
Eu11 As19 Eu5 74.96(14) . 4
In12 As20 In1 104.51(9) . 4_545
In12 As20 In11 105.29(10) . 6
In1 As20 In11 105.64(9) 4_545 6
In12 As20 Eu3 168.55(10) . 7
In1 As20 Eu3 83.21(7) 4_545 7
In11 As20 Eu3 80.19(7) 6 7
In12 As20 Eu6 85.76(7) . 7
In1 As20 Eu6 165.45(10) 4_545 7
In11 As20 Eu6 80.94(7) 6 7
Eu3 As20 Eu6 85.21(6) 7 7
In12 As20 Eu14 81.58(7) . .
In1 As20 Eu14 81.63(7) 4_545 .
In11 As20 Eu14 167.98(9) 6 .
Eu3 As20 Eu14 91.38(7) 7 .
Eu6 As20 Eu14 89.89(6) 7 .
In18 As21 In12 103.63(10) 3_545 .
In18 As21 Eu13 97.0(5) 3_545 .
In12 As21 Eu13 151.1(6) . .
In18 As21 Eu9 157.06(10) 3_545 .
In12 As21 Eu9 85.66(7) . .
Eu13 As21 Eu9 82.9(4) . .
In18 As21 Eu14 77.51(7) 3_545 .
In12 As21 Eu14 82.99(8) . .
Eu13 As21 Eu14 121.6(4) . .
Eu9 As21 Eu14 82.99(6) . .
In18 As21 Eu8 102.05(8) 3_545 .
In12 As21 Eu8 78.25(8) . .
Eu13 As21 Eu8 77.8(4) . .
Eu9 As21 Eu8 100.35(7) . .
Eu14 As21 Eu8 160.59(9) . .
In18 As21 Eu12 106.19(19) 3_545 .
In12 As21 Eu12 143.1(2) . .
Eu13 As21 Eu12 9.3(6) . .
Eu9 As21 Eu12 75.12(16) . .
Eu14 As21 Eu12 124.28(19) . .
Eu8 As21 Eu12 74.77(18) . .
In15 As22 In14 105.40(8) 2_655 .
In15 As22 Eu13 87.8(3) 2_655 .
In14 As22 Eu13 163.8(3) . .
In15 As22 Eu8 166.96(10) 2_655 .
In14 As22 Eu8 87.64(8) . .
Eu13 As22 Eu8 79.3(3) . .
In15 As22 Eu12 86.30(16) 2_655 .
In14 As22 Eu12 168.02(16) . .
Eu13 As22 Eu12 12.2(5) . .
Eu8 As22 Eu12 80.67(15) . .
In15 As22 Eu4 80.39(7) 2_655 7_556
In14 As22 Eu4 81.87(8) . 7_556
Eu13 As22 Eu4 110.1(5) . 7_556
Eu8 As22 Eu4 101.98(8) . 7_556
Eu12 As22 Eu4 97.9(3) . 7_556
In15 As22 Eu14 80.30(7) 2_655 2_655
In14 As22 Eu14 81.74(7) . 2_655
Eu13 As22 Eu14 91.5(5) . 2_655
Eu8 As22 Eu14 101.93(7) . 2_655
Eu12 As22 Eu14 103.2(3) . 2_655
Eu4 As22 Eu14 150.28(8) 7_556 2_655
In15 As23 In13 99.99(7) . .
In15 As23 Eu12 86.41(18) . 2_655
In13 As23 Eu12 173.1(2) . 2_655
In15 As23 Eu11 174.06(18) . .
In13 As23 Eu11 85.61(15) . .
Eu12 As23 Eu11 87.9(2) 2_655 .
In15 As23 Eu13 83.9(3) . 2_655
In13 As23 Eu13 170.2(5) . 2_655
Eu12 As23 Eu13 12.0(5) 2_655 2_655
Eu11 As23 Eu13 90.9(3) . 2_655
In15 As23 Eu1 78.72(8) . 8
In13 As23 Eu1 78.54(7) . 8
Eu12 As23 Eu1 100.3(3) 2_655 8
Eu11 As23 Eu1 100.6(2) . 8
Eu13 As23 Eu1 111.1(5) 2_655 8
In15 As23 Eu9 78.65(7) . .
In13 As23 Eu9 78.44(8) . .
Eu12 As23 Eu9 105.6(3) 2_655 .
Eu11 As23 Eu9 104.6(2) . .
Eu13 As23 Eu9 93.6(5) 2_655 .
Eu1 As23 Eu9 144.14(7) 8 .
In15 As23 Eu10 171.0(5) . .
In13 As23 Eu10 82.4(2) . .
Eu12 As23 Eu10 91.7(3) 2_655 .
Eu11 As23 Eu10 11.2(4) . .
Eu13 As23 Eu10 92.5(4) 2_655 .
Eu1 As23 Eu10 110.3(5) 8 .
Eu9 As23 Eu10 93.4(4) . .
In15 As23 Eu12 123.0(3) . .
In13 As23 Eu12 118.4(2) . .
Eu12 As23 Eu12 59.0(4) 2_655 .
Eu11 As23 Eu12 54.8(3) . .
Eu13 As23 Eu12 52.7(5) 2_655 .
Eu1 As23 Eu12 145.20(16) 8 .
Eu9 As23 Eu12 70.58(14) . .
Eu10 As23 Eu12 49.3(5) . .
In15 As23 Eu11 122.4(2) . 2_655
In13 As23 Eu11 118.87(18) . 2_655
Eu12 As23 Eu11 54.7(3) 2_655 2_655
Eu11 As23 Eu11 52.3(4) . 2_655
Eu13 As23 Eu11 65.1(4) 2_655 2_655
Eu1 As23 Eu11 70.34(12) 8 2_655
Eu9 As23 Eu11 145.47(13) . 2_655
Eu10 As23 Eu11 62.6(5) . 2_655
Eu12 As23 Eu11 74.89(17) . 2_655
In15 As23 Eu13 113.4(4) . .
In13 As23 Eu13 126.7(5) . .
Eu12 As23 Eu13 51.6(5) 2_655 .
Eu11 As23 Eu13 64.0(4) . .
Eu13 As23 Eu13 44.0(9) 2_655 .
Eu1 As23 Eu13 145.9(3) 8 .
Eu9 As23 Eu13 69.4(3) . .
Eu10 As23 Eu13 59.2(5) . .
Eu12 As23 Eu13 10.2(4) . .
Eu11 As23 Eu13 76.7(2) 2_655 .
In18 As24 In6 105.73(9) 3_545 4_545
In18 As24 In1 104.18(9) 3_545 3_545
In6 As24 In1 106.57(10) 4_545 3_545
In18 As24 Eu3 163.45(10) 3_545 4_545
In6 As24 Eu3 83.43(7) 4_545 4_545
In1 As24 Eu3 85.80(8) 3_545 4_545
In18 As24 Eu14 79.20(7) 3_545 2_655
In6 As24 Eu14 165.06(10) 4_545 2_655
In1 As24 Eu14 85.37(7) 3_545 2_655
Eu3 As24 Eu14 88.65(6) 4_545 2_655

loop_
_geom_bond_atom_site_label_1
_geom_bond_atom_site_label_2
_geom_bond_distance
_geom_bond_site_symmetry_2
Eu1 As4 3.048(2) 6_556
Eu1 As19 3.061(3) 7_556
Eu1 As2 3.117(2) .
Eu1 As7 3.117(2) 2
Eu1 As23 3.222(3) 8_456
Eu1 As7 3.238(3) 6_556
Eu1 In13 3.766(2) 8_456
Eu1 In15 3.772(2) 8_456
Eu1 In3 3.9014(19) 6_556
Eu1 Eu11 3.904(6) 7_556
Eu1 In9 3.908(2) .
Eu1 Eu10 3.950(13) 7_556
Eu2 As6 3.060(2) .
Eu2 As7 3.103(2) 6_556
Eu2 As18 3.145(3) 4_545
Eu2 As4 3.181(3) 2
Eu2 As13 3.181(2) .
Eu2 As2 3.269(3) .
Eu2 In16 3.6507(12) .
Eu2 In13 3.747(2) 4_545
Eu2 In11 3.818(2) .
Eu2 In3 3.891(2) 2
Eu2 In2 3.8945(19) .
Eu3 As24 3.051(3) 4
Eu3 As10 3.063(2) .
Eu3 As1 3.088(2) 6_565
Eu3 As20 3.101(2) 7
Eu3 As17 3.125(3) 4
Eu3 As1 3.258(2) 2
Eu3 In11 3.733(2) 4
Eu3 In14 3.742(2) 4
Eu3 In6 3.7990(19) .
Eu3 In1 3.8427(19) 6_565
Eu3 In1 3.886(2) 2
Eu3 In4 3.8920(19) .
Eu4 As12 3.062(2) 7_556
Eu4 As2 3.131(2) .
Eu4 As22 3.145(3) 7_556
Eu4 As9 3.165(2) .
Eu4 As19 3.168(3) 7_556
Eu4 As13 3.246(3) .
Eu4 In10 3.640(2) 7_556
Eu4 In15 3.753(2) 8_456
Eu4 In14 3.822(2) 7_556
Eu4 In7 3.890(2) 7_556
Eu4 In9 3.893(2) .
Eu4 In2 3.9359(19) .
Eu5 As18 3.115(2) 4_545
Eu5 As17 3.234(3) .
Eu5 As11 3.273(3) .
Eu5 As15 3.274(3) .
Eu5 As4 3.313(3) .
Eu5 As19 3.316(3) 4_545
Eu5 In3 3.7957(19) .
Eu5 In9 3.799(2) 6
Eu5 Eu10 3.861(16) 4_545
Eu5 Eu11 4.032(7) 4_545
Eu5 Eu8 4.3933(16) .
Eu6 As10 3.055(3) .
Eu6 As14 3.105(2) 7
Eu6 As18 3.145(3) .
Eu6 As16 3.174(3) .
Eu6 As20 3.180(2) 7
Eu6 As8 3.264(2) .
Eu6 In10 3.660(2) .
Eu6 In13 3.747(2) .
Eu6 In11 3.818(2) 4
Eu6 In8 3.872(2) .
Eu6 In4 3.884(2) .
Eu6 Eu9 4.1135(14) .
Eu7 As6 3.055(2) .
Eu7 As12 3.060(2) .
Eu7 As9 3.093(2) 7_556
Eu7 As13 3.107(2) .
Eu7 As17 3.124(3) .
Eu7 As9 3.258(2) .
Eu7 In11 3.733(2) .
Eu7 In14 3.744(2) .
Eu7 In5 3.7772(18) .
Eu7 In7 3.8434(19) 7_556
Eu7 In7 3.8910(19) .
Eu7 In2 3.903(2) .
Eu8 As22 3.115(2) .
Eu8 As17 3.239(3) .
Eu8 As11 3.281(3) .
Eu8 As15 3.288(3) .
Eu8 As16 3.316(3) .
Eu8 As21 3.316(3) .
Eu8 In8 3.795(2) .
Eu8 In12 3.806(2) .
Eu8 Eu13 3.925(18) .
Eu8 Eu12 4.043(8) .
Eu9 As16 3.051(3) .
Eu9 As21 3.055(2) .
Eu9 As14 3.113(2) 7
Eu9 As8 3.115(2) 7
Eu9 As23 3.225(3) .
Eu9 As14 3.232(2) .
Eu9 In13 3.764(2) .
Eu9 In15 3.771(2) .
Eu9 In8 3.884(2) .
Eu9 In12 3.8968(19) .
Eu9 Eu12 3.907(8) .
Eu9 Eu13 3.955(15) .
Eu10 Eu11 0.635(19) .
Eu10 Eu12 2.83(3) .
Eu10 As19 2.881(11) .
Eu10 As18 2.983(13) .
Eu10 As23 3.243(11) .
Eu10 Eu13 3.44(3) .
Eu10 As4 3.47(2) 4
Eu10 Eu11 3.53(2) 2_655
Eu10 In13 3.930(10) .
Eu10 Eu10 4.09(3) 2_655
Eu11 Eu11 2.95(2) 2_655
Eu11 Eu12 3.072(14) .
Eu11 As23 3.105(7) .
Eu11 As18 3.119(7) .
Eu11 As4 3.160(7) 4
Eu11 As19 3.311(11) .
Eu11 As23 3.540(7) 2_655
Eu11 Eu13 3.63(2) .
Eu12 Eu13 0.66(2) .
Eu12 Eu13 3.00(2) 2_655
Eu12 As23 3.084(8) 2_655
Eu12 As22 3.132(9) .
Eu12 As16 3.148(9) .
Eu12 Eu12 3.28(2) 2_655
Eu12 As21 3.343(14) .
Eu12 As23 3.525(9) .
Eu13 Eu13 2.62(5) 2_655
Eu13 As21 2.916(13) .
Eu13 As22 3.035(15) .
Eu13 As23 3.188(13) 2_655
Eu13 As16 3.50(3) .
Eu13 As23 3.686(14) .
Eu14 As24 3.067(2) 2_655
Eu14 As8 3.124(2) 7
Eu14 As22 3.152(3) 2_655
Eu14 As1 3.161(2) 8
Eu14 As21 3.165(3) .
Eu14 As20 3.238(2) .
Eu14 In18 3.6505(12) 3_545
Eu14 In15 3.755(2) .
Eu14 In14 3.821(2) 2_655
Eu14 In12 3.878(2) .
Eu14 In1 3.882(2) 4_545
Eu14 In4 3.935(2) 7
In1 As5 2.598(3) .
In1 As24 2.641(3) 3_455
In1 As20 2.665(3) 4
In1 As1 2.667(3) .
In2 As3 2.585(3) 2
In2 As9 2.642(3) .
In2 As6 2.645(3) .
In2 As2 2.664(3) .
In3 As11 2.619(3) .
In3 As2 2.650(3) 2
In3 As4 2.670(3) .
In3 As7 2.676(3) .
In4 As3 2.599(3) .
In4 As10 2.640(3) .
In4 As1 2.646(3) 2
In4 As8 2.668(3) .
In5 As3 2.584(3) .
In5 As11 2.597(3) .
In5 As12 2.633(3) .
In5 As6 2.638(3) .
In6 As5 2.597(3) .
In6 As15 2.606(3) 4
In6 As24 2.639(3) 4
In6 As10 2.650(3) .
In7 As5 2.583(3) .
In7 As12 2.645(3) .
In7 As13 2.664(3) 7_556
In7 As9 2.668(3) .
In8 As11 2.627(3) .
In8 As8 2.660(3) .
In8 As16 2.663(3) .
In8 As14 2.678(3) .
In9 As15 2.611(3) 6_556
In9 As13 2.657(3) .
In9 As19 2.668(3) 7_556
In9 As7 2.677(3) 6_556
In10 As10 2.618(3) .
In10 As19 2.618(3) .
In10 As16 2.623(3) .
In10 As12 2.625(3) .
In11 As18 2.658(3) 4_545
In11 As20 2.672(3) 6_556
In11 As17 2.675(3) .
In11 As13 2.676(3) .
In12 As15 2.623(3) .
In12 As20 2.660(3) .
In12 As21 2.661(3) .
In12 As14 2.685(3) .
In13 As18 2.647(3) .
In13 As14 2.676(3) 7
In13 As7 2.679(3) 7
In13 As23 2.692(3) .
In14 As22 2.661(3) .
In14 As17 2.664(3) .
In14 As1 2.673(3) 7_556
In14 As9 2.681(3) 7_556
In15 As22 2.639(3) 2_655
In15 As8 2.680(3) 7
In15 As2 2.686(3) 8
In15 As23 2.689(3) .
In16 As4 2.623(3) .
In16 As4 2.623(3) 2
In16 As6 2.626(2) .
In16 As6 2.626(2) 2
In17 As3 2.587(3) .
In17 As3 2.587(3) 2
In17 As5 2.588(3) .
In17 As5 2.588(3) 2
In18 As21 2.629(3) 4
In18 As21 2.629(3) 3_455
In18 As24 2.636(3) 4
In18 As24 2.636(3) 3_455
